data_1569501
loop_
_publ_author_name
'Guo, Shen-Yi'
'Zhang, Zhuo-Ang'
'Tong, Shuo'
'Guo, Qing-Hui'
'Hua, Ruimao'
'Wang, Mei-Xiang'

_publ_section_title
;
 Tetrahomo corona[4]arene-based spirophanes: synthesis, structure, and
 properties.
;
_journal_issue 31
_journal_name_full 'Chemical science'
_journal_page_first 8393
_journal_page_last 8400
_journal_paper_doi 10.1039/d3sc02417b
_journal_volume 14
_journal_year 2023
_chemical_formula_moiety 'C6 H4 S4, C42 H30 F4 N8 O6 S2, 0.5(C2 H4 Cl2)'
_chemical_formula_sum 'C49 H36 Cl F4 N8 O6 S6'
_chemical_formula_weight 1136.67
_space_group_crystal_system monoclinic
_space_group_IT_number 4
_space_group_name_Hall 'P 2yb'
_space_group_name_H-M_alt 'P 1 21 1'
_atom_sites_solution_hydrogens geom
_atom_sites_solution_primary dual
_audit_creation_date 2023-04-29
_audit_creation_method
;
Olex2 1.3
(compiled 2020.11.12 svn.r5f609507 for OlexSys, GUI svn.r6408)
;
_audit_update_record
;
2023-05-08 deposited with the CCDC.	2023-07-10 downloaded from the CCDC.
;
_cell_angle_alpha 90
_cell_angle_beta 94.741(6)
_cell_angle_gamma 90
_cell_formula_units_Z 4
_cell_length_a 10.6362(5)
_cell_length_b 18.0095(11)
_cell_length_c 26.978(2)
_cell_measurement_reflns_used 24233
_cell_measurement_temperature 100.01(10)
_cell_measurement_theta_max 75.4620
_cell_measurement_theta_min 2.9190
_cell_volume 5150.0(6)
_computing_cell_refinement 'CrysAlisPro 1.171.42.55a (Rigaku OD, 2022)'
_computing_data_collection 'CrysAlisPro 1.171.42.55a (Rigaku OD, 2022)'
_computing_data_reduction 'CrysAlisPro 1.171.42.55a (Rigaku OD, 2022)'
_computing_molecular_graphics 'Olex2 1.3 (Dolomanov et al., 2009)'
_computing_publication_material 'Olex2 1.3 (Dolomanov et al., 2009)'
_computing_structure_refinement 'SHELXL 2018/3 (Sheldrick, 2015)'
_computing_structure_solution 'SHELXT  (Sheldrick, 2015)'
_diffrn_ambient_environment N~2~
_diffrn_ambient_temperature 100.01(10)
_diffrn_detector 'Hybrid Pixel Array Detector'
_diffrn_detector_area_resol_mean 10.0000
_diffrn_detector_type HyPix
_diffrn_measured_fraction_theta_full 0.997
_diffrn_measured_fraction_theta_max 0.914
_diffrn_measurement_details
;
List of Runs (angles in degrees, time in seconds):

  # Type    Start    End  Width  t~exp~   \w     \q     \k     \f   Frames
#--------------------------------------------------------------------------
  1  \w   -120.00 -57.50   0.50    1.55    --  -48.14-149.00  88.00  125
  2  \w   -120.00 -75.00   0.50    1.55    --  -48.14-124.00-107.00   90
  3  \w   -108.00 -25.00   0.50    1.55    --  -48.14 149.00 135.00  166
  4  \w    -94.00 -12.50   0.50    1.55    --  -48.14 124.00 -28.00  163
  5  \w     32.00 108.00   0.50    1.55    --   48.14-149.00  88.00  152
  6  \w     18.00  94.00   0.50    1.55    --   48.14-124.00-107.00  152
  7  \w     63.00 120.00   0.50    1.55    --   48.14 149.00 135.00  114
  8  \w   -166.00 -57.50   0.50    6.21    -- -104.00-149.00  88.00  217
  9  \w   -128.00 -32.00   0.50    6.21    -- -104.00 149.00 135.00  192
 10  \w   -175.00 -75.00   0.50    6.21    -- -104.00-124.00-107.00  200
 11  \w   -111.00 -32.00   0.50    6.21    -- -104.00 124.00 -28.00  158
 12  \w     35.00 111.00   0.50    6.21    --  106.93-124.00-107.00  152
 13  \w     63.00 167.00   0.50    6.21    --  106.93 149.00 135.00  208
 14  \w     80.00 178.00   0.50    6.21    --  106.93 124.00 -28.00  196
 15  \w     38.00 102.00   0.50    6.21    --  106.93-149.00  88.00  128
 16  \w   -103.00 -78.00   0.50    1.55    --  -48.14-125.00  30.00   50
 17  \w   -114.00 -74.00   0.50    1.55    --  -48.14-125.00 -60.00   80
 18  \w   -118.00 -31.00   0.50    1.55    --  -48.14 -66.00  31.39  174
 19  \w   -118.00 -74.00   0.50    1.55    --  -48.14-125.00 120.00   88
 20  \w    -19.00  26.00   0.50    1.55    --  -48.14  19.00 -30.00   90
 21  \w    -13.00  14.00   0.50    1.55    --  -48.14  19.00 -60.00   54
 22  \w    -25.00  25.00   0.50    1.55    --   48.14 -19.00  60.00  100
 23  \w    -25.00  26.00   0.50    1.55    --   48.14 -19.00-150.00  102
 24  \w    -61.00 -33.00   0.50    6.21    -- -104.00  57.00-180.00   56
 25  \w    -93.00 -38.00   0.50    6.21    -- -104.00  77.00 -30.00  110
 26  \w   -167.00 -92.00   0.50    6.21    -- -104.00 -50.00 -27.23  150
 27  \w   -175.00 -94.00   0.50    6.21    -- -104.00 -46.00 -99.14  162
 28  \w   -108.00 -34.00   0.50    6.21    -- -104.00 112.00-124.63  148
 29  \w   -175.00-104.00   0.50    6.21    -- -104.00 -57.00  69.77  142
 30  \w    -63.00 -32.00   0.50    6.21    -- -104.00  57.00-150.00   62
 31  \w    -74.00 -48.00   0.50    6.21    -- -104.00 125.00 -60.00   52
 32  \w   -108.00 -33.00   0.50    6.21    -- -104.00 109.00-153.85  150
 33  \w   -109.00 -81.00   0.50    6.21    -- -104.00 125.00 -60.00   56
 34  \w   -175.00 -91.00   0.50    6.21    -- -104.00 -56.00 167.60  168
 35  \w    -60.00 -32.00   0.50    6.21    -- -104.00  57.00 150.00   56
 36  \w   -138.00 -89.00   0.50    6.21    -- -104.00 -68.00 113.11   98
 37  \w     85.00 142.00   0.50    6.21    --  106.93  77.00 -60.00  114
 38  \w    100.00 131.00   0.50    6.21    --  106.93  19.00 150.00   62
 39  \w     35.00  68.00   0.50    6.21    --  106.93 -57.00 -60.00   66
 40  \w     74.00 111.00   0.50    6.21    --  106.93-125.00 -30.00   74
 41  \w     36.00 106.00   0.50    6.21    --  106.93 -99.00  30.00  140
 42  \w    142.00 176.00   0.50    6.21    --  106.93 125.00 -90.00   68
 43  \w     96.00 122.00   0.50    6.21    --  106.93 125.00 -90.00   52
 44  \w     35.00  64.00   0.50    6.21    --  106.93 -57.00  30.00   58
 45  \w     37.00  99.50   0.50    6.21    --  106.93 -99.00  90.00  125
;
_diffrn_measurement_device 'four-circle diffractometer'
_diffrn_measurement_device_type 'XtaLAB Synergy R, DW system, HyPix'
_diffrn_measurement_method '\w scans'
_diffrn_orient_matrix_type 'CrysAlisPro convention (1999,Acta A55,543-557)'
_diffrn_orient_matrix_UB_11 -0.0085794000
_diffrn_orient_matrix_UB_12 0.0323885000
_diffrn_orient_matrix_UB_13 0.0525244000
_diffrn_orient_matrix_UB_21 -0.0162865000
_diffrn_orient_matrix_UB_22 -0.0789541000
_diffrn_orient_matrix_UB_23 0.0205888000
_diffrn_orient_matrix_UB_31 0.1440166000
_diffrn_orient_matrix_UB_32 -0.0069980000
_diffrn_orient_matrix_UB_33 0.0102375000
_diffrn_radiation_monochromator mirror
_diffrn_radiation_probe x-ray
_diffrn_radiation_type 'Cu K\a'
_diffrn_radiation_wavelength 1.54184
_diffrn_reflns_av_unetI/netI 0.0768
_diffrn_reflns_Laue_measured_fraction_full 0.997
_diffrn_reflns_Laue_measured_fraction_max 0.914
_diffrn_reflns_limit_h_max 13
_diffrn_reflns_limit_h_min -13
_diffrn_reflns_limit_k_max 22
_diffrn_reflns_limit_k_min -22
_diffrn_reflns_limit_l_max 34
_diffrn_reflns_limit_l_min 0
_diffrn_reflns_number 20346
_diffrn_reflns_point_group_measured_fraction_full 0.971
_diffrn_reflns_point_group_measured_fraction_max 0.865
_diffrn_reflns_theta_full 67.684
_diffrn_reflns_theta_max 89.718
_diffrn_reflns_theta_min 4.104
_diffrn_source 'Rotating-anode X-ray tube'
_diffrn_source_type 'Rigaku (Cu) X-ray Source'
_exptl_absorpt_coefficient_mu 3.549
_exptl_absorpt_correction_T_max 1.00000
_exptl_absorpt_correction_T_min 0.80483
_exptl_absorpt_correction_type multi-scan
_exptl_absorpt_process_details
;
CrysAlisPro 1.171.42.55a (Rigaku Oxford Diffraction, 2022)
Empirical absorption correction using spherical harmonics,
implemented in SCALE3 ABSPACK scaling algorithm.
;
_exptl_crystal_colour 'clear brown'
_exptl_crystal_density_diffrn 1.466
_exptl_crystal_description block
_exptl_crystal_F_000 2332
_exptl_crystal_size_max 0.6
_exptl_crystal_size_mid 0.1
_exptl_crystal_size_min 0.05
_refine_diff_density_max 1.267
_refine_diff_density_min -0.974
_refine_diff_density_rms 0.163
_refine_ls_abs_structure_details
;
 Flack x determined using 5129 quotients [(I+)-(I-)]/[(I+)+(I-)]
 (Parsons, Flack and Wagner, Acta Cryst. B69 (2013) 249-259).
;
_refine_ls_abs_structure_Flack 0.069(13)
_refine_ls_extinction_method none
_refine_ls_goodness_of_fit_ref 1.019
_refine_ls_hydrogen_treatment constr
_refine_ls_matrix_type full
_refine_ls_number_parameters 1364
_refine_ls_number_reflns 20346
_refine_ls_number_restraints 893
_refine_ls_restrained_S_all 1.038
_refine_ls_R_factor_all 0.1602
_refine_ls_R_factor_gt 0.1335
_refine_ls_shift/su_max 0.001
_refine_ls_shift/su_mean 0.000
_refine_ls_structure_factor_coef Fsqd
_refine_ls_weighting_details 'w=1/[\s^2^(Fo^2^)+(0.0200P)^2^+70.0000P] where P=(Fo^2^+2Fc^2^)/3'
_refine_ls_weighting_scheme calc
_refine_ls_wR_factor_gt 0.2780
_refine_ls_wR_factor_ref 0.2956
_reflns_Friedel_coverage 0.833
_reflns_Friedel_fraction_full 0.942
_reflns_Friedel_fraction_max 0.812
_reflns_number_gt 15463
_reflns_number_total 20346
_reflns_threshold_expression 'I > 2\s(I)'
_cod_data_source_file d3sc02417b2.cif
_cod_data_source_block 23b-ttf-dce-hep_auto
_cod_depositor_comments 'Adding full bibliography for 1569486--1569506.cif.'
_cod_original_cell_volume 5150.1(6)
_cod_database_code 1569501
_shelx_shelxl_version_number 2018/3
_chemical_oxdiff_formula 'C H O N S F Cl'
_shelx_space_group_comment
;
The symmetry employed for this shelxl refinement is uniquely defined
by the following loop, which should always be used as a source of
symmetry information in preference to the above space-group names.
They are only intended as comments.
;
_shelx_estimated_absorpt_t_max 0.843
_shelx_estimated_absorpt_t_min 0.225
_reflns_odcompleteness_completeness 99.80
_reflns_odcompleteness_iscentric 1
_reflns_odcompleteness_theta 66.97
_olex2_refinement_description
;
1. Twinned data refinement
 Scales: 0.872(3)
 0.128(3)
2. Fixed Uiso
 At 1.2 times of:
  All C(H) groups, All C(H,H) groups
3. Restrained distances
 O3-C03T
 1.35 with sigma of 0.01
 O03K-C03T
 1.35 with sigma of 0.01
 C046-C033
 1.5 with sigma of 0.01
 C5-C046
 1.5 with sigma of 0.01
 C03Z-C02B
 1.5 with sigma of 0.01
 O3-C5
 1.45 with sigma of 0.01
 C03X-C038
 1.5 with sigma of 0.01
 O03K-C033
 1.45 with sigma of 0.01
 O00S-C03Z
 1.45 with sigma of 0.01
 Cl2-C53
 1.75 with sigma of 0.02
 Cl1-C048
 1.75 with sigma of 0.02
 C048-C040
 1.5 with sigma of 0.02
 C53-C38
 1.5 with sigma of 0.02
 Cl11-C38
 1.75 with sigma of 0.02
 C03P-C03J
 1.5 with sigma of 0.01
 O02N-C03P
 1.45 with sigma of 0.01
 O02N-C03M
 1.35 with sigma of 0.02
4. Rigid bond restraints
 C03L, C03Q, C045, C046, C03R, C03C, C022, O00O, C01T, C5, C033, O3, O03K
 with sigma for 1-2 distances of 0.01 and sigma for 1-3 distances of 0.01
 C03I, C03E, C038, C02B, C044, C042, C03Z, O00S, C03X, O016
 with sigma for 1-2 distances of 0.001 and sigma for 1-3 distances of 0.002
 C03J, C03W, C02Y, C026, C01X, C01I, C03P, O02N, C019, O00N
 with sigma for 1-2 distances of 0.01 and sigma for 1-3 distances of 0.01
 C02X, C01R, C01F, C02G, C02R, C029
 with sigma for 1-2 distances of 0.01 and sigma for 1-3 distances of 0.01
 C01H, N00L, C00Z, N00K, N00J, N1
 with sigma for 1-2 distances of 0.01 and sigma for 1-3 distances of 0.01
 N00W, C01D, N00Y, N01B, C027, N00Q
 with sigma for 1-2 distances of 0.01 and sigma for 1-3 distances of 0.01
 Cl2, C53, C38, Cl11
 with sigma for 1-2 distances of 0.01 and sigma for 1-3 distances of 0.01
 C048, Cl1, C040, Cl00
 with sigma for 1-2 distances of 0.01 and sigma for 1-3 distances of 0.01
5. Uiso/Uaniso restraints and constraints
C03I \\sim C03E \\sim C038 \\sim C02B \\sim C044 \\sim C042 \\sim C03Z \\sim
O00S \\sim C03X \\sim O016: within 2A with sigma of 0.04 and sigma for terminal
atoms of 0.08 within 2A
Uanis(C044) \\sim Ueq, Uanis(C042) \\sim Ueq, Uanis(C03I) \\sim Ueq,
Uanis(C03E) \\sim Ueq, Uanis(C038) \\sim Ueq, Uanis(C02B) \\sim Ueq,
Uanis(C03Z) \\sim Ueq, Uanis(C03X) \\sim Ueq, Uanis(O016) \\sim Ueq,
Uanis(O00S) \\sim Ueq, Uanis(C03F) \\sim Ueq, Uanis(C03H) \\sim Ueq,
Uanis(C03V) \\sim Ueq, Uanis(C03T) \\sim Ueq, Uanis(C03N) \\sim Ueq,
Uanis(C02F) \\sim Ueq, Uanis(F00M) \\sim Ueq, Uanis(F01E) \\sim Ueq,
Uanis(F01J) \\sim Ueq, Uanis(F010) \\sim Ueq, Uanis(O00O) \\sim Ueq,
Uanis(C022) \\sim Ueq, Uanis(C03R) \\sim Ueq, Uanis(C03C) \\sim Ueq,
Uanis(C03L) \\sim Ueq, Uanis(C03Q) \\sim Ueq, Uanis(C045) \\sim Ueq,
Uanis(C046) \\sim Ueq, Uanis(C5) \\sim Ueq, Uanis(O03K) \\sim Ueq, Uanis(O3)
\\sim Ueq, Uanis(C033) \\sim Ueq: with sigma of 0.01 and sigma for terminal
atoms of 0.02
Uanis(C01O) \\sim Ueq, Uanis(N01A) \\sim Ueq, Uanis(N014) \\sim Ueq,
Uanis(N01S) \\sim Ueq, Uanis(N018) \\sim Ueq, Uanis(N017) \\sim Ueq,
Uanis(N013) \\sim Ueq, Uanis(N01L) \\sim Ueq, Uanis(C037) \\sim Ueq,
Uanis(N01G) \\sim Ueq: with sigma of 0.01 and sigma for terminal atoms of 0.02
Uanis(C01I) \\sim Ueq, Uanis(C01X) \\sim Ueq, Uanis(C026) \\sim Ueq,
Uanis(C02Y) \\sim Ueq, Uanis(C03W) \\sim Ueq, Uanis(C03J) \\sim Ueq,
Uanis(O02N) \\sim Ueq, Uanis(C03P) \\sim Ueq, Uanis(C019) \\sim Ueq,
Uanis(O00N) \\sim Ueq, Uanis(C01R) \\sim Ueq, Uanis(C02X) \\sim Ueq,
Uanis(C029) \\sim Ueq, Uanis(C02R) \\sim Ueq, Uanis(C02G) \\sim Ueq,
Uanis(C01F) \\sim Ueq, Uanis(C01U) \\sim Ueq, Uanis(C015) \\sim Ueq,
Uanis(C01P) \\sim Ueq, Uanis(C01N) \\sim Ueq, Uanis(C023) \\sim Ueq,
Uanis(C01M) \\sim Ueq, Uanis(C01K) \\sim Ueq, Uanis(C01C) \\sim Ueq,
Uanis(O00G) \\sim Ueq, Uanis(O00E) \\sim Ueq, Uanis(C027) \\sim Ueq,
Uanis(C01D) \\sim Ueq, Uanis(C01H) \\sim Ueq: with sigma of 0.01 and sigma for
terminal atoms of 0.02
Uanis(C00Z) \\sim Ueq, Uanis(C01D) \\sim Ueq, Uanis(C01H) \\sim Ueq: with sigma
of 0.001 and sigma for terminal atoms of 0.002
Uanis(Cl1) \\sim Ueq, Uanis(C040) \\sim Ueq, Uanis(Cl00) \\sim Ueq, Uanis(C53)
\\sim Ueq, Uanis(C38) \\sim Ueq, Uanis(Cl11) \\sim Ueq, Uanis(Cl2) \\sim Ueq:
with sigma of 0.01 and sigma for terminal atoms of 0.02
Uanis(C048) \\sim Ueq: with sigma of 0.001 and sigma for terminal atoms of 0.002
Uanis(C03G) \\sim Ueq, Uanis(C03U) \\sim Ueq: with sigma of 0.01 and sigma for
terminal atoms of 0.02
Uanis(O00E) \\sim Ueq, Uanis(N00J) \\sim Ueq, Uanis(N1) \\sim Ueq, Uanis(N00L)
\\sim Ueq, Uanis(N00K) \\sim Ueq: with sigma of 0.01 and sigma for terminal
atoms of 0.02
Uanis(N00W) \\sim Ueq: with sigma of 0.005 and sigma for terminal atoms of 0.01
Uanis(C028) \\sim Ueq: with sigma of 0.01 and sigma for terminal atoms of 0.02
Uanis(C03B) \\sim Ueq: with sigma of 0.01 and sigma for terminal atoms of 0.02
Uanis(C036) \\sim Ueq, Uanis(C043) \\sim Ueq: with sigma of 0.01 and sigma for
terminal atoms of 0.02
Uanis(O00G) \\sim Ueq: with sigma of 0.01 and sigma for terminal atoms of 0.02
Uanis(C01Z) \\sim Ueq: with sigma of 0.002 and sigma for terminal atoms of 0.004
Uanis(N017) \\sim Ueq, Uanis(N013) \\sim Ueq, Uanis(N01L) \\sim Ueq,
Uanis(C037) \\sim Ueq, Uanis(N01G) \\sim Ueq, Uanis(O00R) \\sim Ueq,
Uanis(O00T) \\sim Ueq, Uanis(N01A) \\sim Ueq, Uanis(N014) \\sim Ueq,
Uanis(C02V) \\sim Ueq, Uanis(N01S) \\sim Ueq, Uanis(N018) \\sim Ueq,
Uanis(C01O) \\sim Ueq: with sigma of 0.005 and sigma for terminal atoms of 0.01
Uanis(N00K) \\sim Ueq, Uanis(N00L) \\sim Ueq, Uanis(N1) \\sim Ueq, Uanis(N00J)
\\sim Ueq, Uanis(O00E) \\sim Ueq, Uanis(O00G) \\sim Ueq, Uanis(N00Q) \\sim Ueq,
Uanis(N00W) \\sim Ueq, Uanis(N00Y) \\sim Ueq, Uanis(N01B) \\sim Ueq,
Uanis(C027) \\sim Ueq: with sigma of 0.005 and sigma for terminal atoms of 0.01
Uanis(C02W) \\sim Ueq, Uanis(C032) \\sim Ueq, Uanis(C02A) \\sim Ueq,
Uanis(C02L) \\sim Ueq, Uanis(C02T) \\sim Ueq, Uanis(C02K) \\sim Ueq: with sigma
of 0.005 and sigma for terminal atoms of 0.01
Uanis(C02D) \\sim Ueq, Uanis(C02M) \\sim Ueq, Uanis(C01V) \\sim Ueq,
Uanis(C03D) \\sim Ueq: with sigma of 0.01 and sigma for terminal atoms of 0.02
Uanis(C01M) \\sim Ueq, Uanis(C01U) \\sim Ueq, Uanis(C015) \\sim Ueq,
Uanis(O00N) \\sim Ueq, Uanis(C023) \\sim Ueq: with sigma of 0.005 and sigma for
terminal atoms of 0.01
Uanis(C028) \\sim Ueq, Uanis(C01T) \\sim Ueq, Uanis(C030) \\sim Ueq,
Uanis(C025) \\sim Ueq, Uanis(C01W) \\sim Ueq, Uanis(C031) \\sim Ueq,
Uanis(C01Q) \\sim Ueq, Uanis(C039) \\sim Ueq: with sigma of 0.005 and sigma for
terminal atoms of 0.01
Uanis(S002) \\sim Ueq: with sigma of 0.005 and sigma for terminal atoms of 0.01
6. Others
 Fixed Sof: Cl00(0.5) Cl1(0.5) C033(0.7) H03A(0.7) H03B(0.7) O03K(0.7)
 C040(0.5) H04C(0.5) H04D(0.5) C048(0.5) H04E(0.5) H04F(0.5) Cl2(0.5) C38(0.5)
 H38A(0.5) H38B(0.5) C53(0.5) H53A(0.5) H53B(0.5) Cl11(0.5) O3(0.3) C5(0.3)
 H5A(0.3) H5B(0.3)
7.a Secondary CH2 refined with riding coordinates:
 C019(H01A,H01B), C01C(H01C,H01D), C01K(H01E,H01F), C01V(H01G,H01H), C022(H02A,
 H02B), C02U(H02C,H02D), C033(H03A,H03B), C035(H03C,H03D), C039(H03F,H03G),
 C03B(H03O,H03P), C03D(H03R,H03S), C03P(H03T,H03U), C03S(H03V,H03W), C03X(H03J,
 H03K), C03Z(H03M,H03N), C040(H04C,H04D), C041(H04A,H04B), C048(H04E,H04F),
 C38(H38A,H38B), C53(H53A,H53B), C5(H5A,H5B)
7.b Aromatic/amide H refined with riding coordinates:
 C015(H015), C01Q(H01Q), C01X(H01X), C020(H020), C023(H023), C026(H026),
 C029(H029), C03E(H03E), C03I(H03I), C042(H042), C044(H044), C02D(H02E),
 C02G(H02G), C02L(H02L), C02M(H02M), C02P(H02P), C02R(H02R), C02T(H02T),
 C02W(H02W), C02X(H02X), C02Y(H02Y), C02Z(H02Z), C030(H030), C031(H031),
 C032(H032), C036(H036), C03A(H03), C03C(H03H), C03G(H03Y), C03L(H03L),
 C03O(H1), C03Q(H03Q), C03U(H03Z), C03W(H03X), C043(H043), C045(H045)
7.c Fitted hexagon refined as free rotating group:
 C02B(C038,C03E,C03I,C042,C044), C03T(C03N,C02F,C03F,C03H,C03V)
;
_olex2_submission_special_instructions 'No special instructions were received'
_oxdiff_exptl_absorpt_empirical_details
;
Empirical correction (ABSPACK) includes:
- Absorption correction using spherical harmonics
- Frame scaling
;
_oxdiff_exptl_absorpt_empirical_full_max 3.780
_oxdiff_exptl_absorpt_empirical_full_min 0.290

loop_
_space_group_symop_operation_xyz
'x, y, z'
'-x, y+1/2, -z'

loop_
_atom_site_label
_atom_site_type_symbol
_atom_site_fract_x
_atom_site_fract_y
_atom_site_fract_z
_atom_site_U_iso_or_equiv
_atom_site_adp_type
_atom_site_occupancy
_atom_site_site_symmetry_order
_atom_site_calc_flag
_atom_site_refinement_flags_posn
_atom_site_refinement_flags_adp
_atom_site_refinement_flags_occupancy
_atom_site_disorder_assembly
_atom_site_disorder_group
S001 S -0.4581(4) 0.6273(2) -0.0511(2) 0.0464(11) Uani 1 1 d . . . . .
S002 S 0.4006(4) 0.4565(2) -0.16378(18) 0.0461(10) Uani 1 1 d . U . . .
S003 S -0.3203(4) 0.7698(2) -0.0587(2) 0.0504(12) Uani 1 1 d . . . . .
S004 S -0.2024(4) 0.5346(2) -0.0659(3) 0.0613(16) Uani 1 1 d . . . . .
S005 S -0.0627(4) 0.6772(3) -0.0733(3) 0.0617(15) Uani 1 1 d . . . . .
S006 S 0.9705(4) 0.4663(3) 0.5608(2) 0.0495(11) Uani 1 1 d . . . . .
S007 S 0.7049(4) 0.3754(2) 0.5571(2) 0.0489(11) Uani 1 1 d . . . . .
S008 S 0.0088(6) 0.8450(3) -0.1642(2) 0.0649(15) Uani 1 1 d . . . . .
S009 S 0.5722(4) 0.5128(3) 0.5821(3) 0.0625(15) Uani 1 1 d . . . . .
S00A S 0.1378(5) 0.2855(3) 0.6660(2) 0.0552(12) Uani 1 1 d . . . . .
S00B S 0.5189(5) 0.6756(3) 0.6731(2) 0.0580(13) Uani 1 1 d . . . . .
S00C S 0.8389(5) 0.6055(3) 0.5843(3) 0.0700(18) Uani 1 1 d . . . . .
O00E O 0.3694(10) 0.4594(6) 0.0441(4) 0.036(2) Uani 1 1 d . U . . .
Cl00 Cl 0.4213(12) 0.3544(5) 0.1828(4) 0.068(3) Uani 0.5 1 d . U P . .
O00G O 0.1531(10) 0.8492(6) 0.0412(4) 0.039(2) Uani 1 1 d . U . . .
O00H O 0.4837(10) 0.7346(6) 0.0834(5) 0.047(3) Uani 1 1 d . . . . .
F00I F 0.3696(12) 0.8040(7) 0.1885(6) 0.080(4) Uani 1 1 d . . . . .
N00J N 0.4788(11) 0.4340(6) -0.0226(5) 0.030(2) Uani 1 1 d . U . . .
N00K N 0.2743(12) 0.4927(6) -0.0336(5) 0.031(3) Uani 1 1 d . U . . .
N00L N 0.2793(12) 0.4922(7) -0.0831(5) 0.034(3) Uani 1 1 d . U . . .
F00M F 0.1289(11) 0.6485(5) 0.3262(5) 0.060(3) Uani 1 1 d . U . . .
O00N O 0.0425(12) 0.5746(7) 0.0550(5) 0.049(3) Uani 1 1 d . U . . .
O00O O 0.4505(13) 0.4151(7) 0.4393(6) 0.054(3) Uani 1 1 d . U . . .
F00P F 0.5211(12) 0.5592(8) 0.2242(5) 0.080(4) Uani 1 1 d . . . . .
N00Q N 0.1809(13) 0.8203(8) -0.0866(5) 0.040(3) Uani 1 1 d . U . . .
O00R O 0.1226(11) 0.3005(6) 0.4569(4) 0.040(3) Uani 1 1 d . U . . .
O00S O 0.0125(10) 0.5765(6) 0.4329(5) 0.044(3) Uani 1 1 d D U . . .
O00T O 0.3463(10) 0.6901(6) 0.4705(4) 0.036(2) Uani 1 1 d . U . . .
N1 N 0.4860(12) 0.4328(6) -0.0702(5) 0.032(3) Uani 1 1 d . U . . .
F00V F 0.1391(13) 0.7521(8) 0.1682(7) 0.095(5) Uani 1 1 d . . . . .
N00W N 0.2118(12) 0.8210(7) -0.0376(5) 0.035(3) Uani 1 1 d . U . . .
Cl1 Cl 0.2975(15) 0.1306(7) 0.2047(6) 0.097(5) Uani 0.5 1 d D U P A 1
N00Y N 0.0125(13) 0.8733(8) -0.0222(5) 0.041(3) Uani 1 1 d . U . . .
C00Z C 0.3725(14) 0.4619(9) -0.0048(5) 0.031(3) Uani 1 1 d . U . . .
F010 F -0.0450(17) 0.4120(8) 0.2847(5) 0.092(5) Uani 1 1 d . U . . .
O011 O 0.5690(14) 0.7164(9) 0.2184(6) 0.072(5) Uani 1 1 d . . . . .
F012 F 0.2928(14) 0.5045(9) 0.2011(6) 0.107(6) Uani 1 1 d . . . . .
N013 N 0.0243(12) 0.2722(7) 0.5255(5) 0.035(3) Uani 1 1 d . U . . .
N014 N 0.3335(13) 0.6551(7) 0.5980(5) 0.037(3) Uani 1 1 d . U . . .
C015 C 0.3754(15) 0.6130(8) 0.0709(6) 0.032(3) Uani 1 1 d . U . . .
H015 H 0.452041 0.585898 0.075989 0.038 Uiso 1 1 calc R U . . .
O016 O -0.0801(14) 0.5662(8) 0.3012(6) 0.064(4) Uani 1 1 d . U . . .
N017 N 0.2277(12) 0.3319(7) 0.5329(5) 0.035(3) Uani 1 1 d . U . . .
N018 N 0.4954(13) 0.7177(7) 0.5332(5) 0.036(3) Uani 1 1 d . U . . .
C019 C -0.0753(17) 0.6104(10) 0.0670(8) 0.049(4) Uani 1 1 d . U . . .
H01A H -0.055691 0.657932 0.084324 0.059 Uiso 1 1 calc R U . . .
H01B H -0.127939 0.621340 0.035867 0.059 Uiso 1 1 calc R U . . .
N01A N 0.3007(13) 0.6574(8) 0.5500(5) 0.040(3) Uani 1 1 d . U . . .
N01B N -0.0164(15) 0.8710(8) -0.0700(6) 0.047(3) Uani 1 1 d . U . . .
C01C C 0.2726(15) 0.8159(8) 0.0614(7) 0.039(4) Uani 1 1 d . U . . .
H01C H 0.293482 0.834151 0.095725 0.047 Uiso 1 1 calc R U . . .
H01D H 0.341064 0.831412 0.040940 0.047 Uiso 1 1 calc R U . . .
C01D C 0.1307(15) 0.8471(9) -0.0059(6) 0.035(3) Uani 1 1 d . U . . .
F01E F 0.3614(13) 0.5893(7) 0.3374(6) 0.085(4) Uani 1 1 d . U . . .
C01F C 0.7041(17) 0.7433(10) 0.1127(8) 0.046(4) Uani 1 1 d . U . . .
N01G N 0.2311(13) 0.3291(7) 0.5808(5) 0.039(3) Uani 1 1 d . U . . .
C01H C 0.3846(14) 0.4626(9) -0.1008(6) 0.034(3) Uani 1 1 d . U . . .
C01I C -0.1447(16) 0.5629(10) 0.0983(8) 0.048(4) Uani 1 1 d . U . . .
F01J F 0.176(2) 0.3504(8) 0.2975(7) 0.130(7) Uani 1 1 d . U . . .
C01K C 0.254(2) 0.4901(9) 0.0632(8) 0.049(4) Uani 1 1 d . U . . .
H01E H 0.244924 0.471498 0.097236 0.059 Uiso 1 1 calc R U . . .
H01F H 0.178681 0.474285 0.041593 0.059 Uiso 1 1 calc R U . . .
N01L N 0.0271(13) 0.2708(7) 0.5735(5) 0.038(3) Uani 1 1 d . U . . .
C01M C 0.2640(16) 0.7308(9) 0.0619(7) 0.039(4) Uani 1 1 d . U . . .
C01N C 0.1501(17) 0.6143(9) 0.0572(7) 0.046(4) Uani 1 1 d . U . . .
C01O C 0.3740(14) 0.6875(8) 0.5186(6) 0.030(3) Uani 1 1 d . U . . .
C01P C 0.2637(17) 0.5769(9) 0.0636(7) 0.042(4) Uani 1 1 d . U . . .
C01Q C 0.1160(16) 0.4552(10) 0.4376(6) 0.040(4) Uani 1 1 d . U . . .
H01Q H 0.038260 0.429000 0.434882 0.048 Uiso 1 1 calc R U . . .
C01R C 0.7349(15) 0.7391(9) 0.1630(7) 0.040(3) Uani 1 1 d . U . . .
N01S N 0.5287(13) 0.7160(7) 0.5797(5) 0.039(3) Uani 1 1 d . U . . .
C01T C 0.3427(16) 0.4572(10) 0.4427(6) 0.040(4) Uani 1 1 d . U . . .
C01U C 0.3767(14) 0.6915(8) 0.0709(6) 0.032(3) Uani 1 1 d . U . . .
C01V C 0.2466(18) 0.4909(9) -0.1879(7) 0.046(4) Uani 1 1 d . U . . .
H01G H 0.231592 0.474917 -0.222965 0.055 Uiso 1 1 calc R U . . .
H01H H 0.181766 0.466687 -0.169081 0.055 Uiso 1 1 calc R U . . .
C01W C 0.1187(15) 0.5342(9) 0.4401(6) 0.036(3) Uani 1 1 d . U . . .
C01X C -0.2564(18) 0.5253(10) 0.0784(8) 0.051(4) Uani 1 1 d . U . . .
H01X H -0.284065 0.530098 0.044114 0.061 Uiso 1 1 calc R U . . .
C01Y C 0.3116(16) 0.4025(8) 0.6876(7) 0.039(4) Uani 1 1 d . . . . .
C01Z C 0.1285(14) 0.3013(8) 0.5065(6) 0.032(3) Uani 1 1 d . U . . .
C020 C 0.4236(17) 0.4291(10) 0.7088(8) 0.051(5) Uani 1 1 d . . . . .
H020 H 0.484733 0.393907 0.721361 0.061 Uiso 1 1 calc R U . . .
C021 C 0.2269(18) 0.5725(11) -0.1858(7) 0.049(4) Uani 1 1 d . . . . .
C022 C 0.5632(16) 0.4531(10) 0.4251(7) 0.044(4) Uani 1 1 d . U . . .
H02A H 0.618809 0.466635 0.455005 0.053 Uiso 1 1 calc R U . . .
H02B H 0.539887 0.499011 0.406327 0.053 Uiso 1 1 calc R U . . .
C023 C 0.1535(17) 0.6932(9) 0.0541(6) 0.042(4) Uani 1 1 d . U . . .
H023 H 0.077282 0.719855 0.046529 0.050 Uiso 1 1 calc R U . . .
C025 C 0.2323(15) 0.5731(9) 0.4472(6) 0.034(3) Uani 1 1 d . U . . .
C026 C -0.3240(19) 0.4819(11) 0.1093(9) 0.056(4) Uani 1 1 d . U . . .
H026 H -0.395008 0.455408 0.094808 0.068 Uiso 1 1 calc R U . . .
C027 C 0.0606(17) 0.8454(10) -0.1036(7) 0.046(4) Uani 1 1 d . U . . .
C028 C 0.2327(15) 0.4168(8) 0.4393(6) 0.034(3) Uani 1 1 d . U . . .
C029 C 0.8959(17) 0.8294(10) 0.1509(9) 0.058(4) Uani 1 1 d . U . . .
H029 H 0.960830 0.861128 0.164861 0.069 Uiso 1 1 calc R U . . .
C02A C 0.7145(16) 0.4701(10) 0.5692(6) 0.040(4) Uani 1 1 d . U . . .
C02B C -0.2083(10) 0.5844(6) 0.4082(5) 0.047(3) Uani 1 1 d DG U . . .
C038 C -0.2520(12) 0.5855(7) 0.3582(4) 0.057(3) Uani 1 1 d DG U . . .
C03E C -0.3553(13) 0.6293(8) 0.3423(4) 0.070(4) Uani 1 1 d G U . . .
H03E H -0.385184 0.630019 0.308140 0.084 Uiso 1 1 calc R U . . .
C03I C -0.4148(11) 0.6719(8) 0.3764(7) 0.081(5) Uani 1 1 d G U . . .
H03I H -0.485393 0.701738 0.365544 0.097 Uiso 1 1 calc R U . . .
C042 C -0.3711(14) 0.6708(8) 0.4264(6) 0.085(5) Uani 1 1 d G U . . .
H042 H -0.411761 0.699871 0.449702 0.101 Uiso 1 1 calc R U . . .
C044 C -0.2678(14) 0.6270(8) 0.4423(4) 0.068(4) Uani 1 1 d G U . . .
H044 H -0.237917 0.626285 0.476457 0.082 Uiso 1 1 calc R U . . .
C02C C 0.3640(17) 0.5551(9) 0.6966(7) 0.044(4) Uani 1 1 d . . . . .
C02D C 0.2848(18) 0.7013(9) -0.1678(8) 0.049(4) Uani 1 1 d . U . . .
H02E H 0.346607 0.734955 -0.153760 0.058 Uiso 1 1 calc R U . . .
C02E C 0.171(2) 0.7276(10) -0.1884(8) 0.056(5) Uani 1 1 d . . . . .
C02G C 0.766(2) 0.7893(12) 0.0824(9) 0.063(5) Uani 1 1 d . U . . .
H02G H 0.741694 0.791991 0.047834 0.076 Uiso 1 1 calc R U . . .
C02H C 0.8283(17) 0.5094(9) 0.5712(8) 0.045(4) Uani 1 1 d . . . . .
C02I C 0.4284(19) 0.6090(14) 0.2092(8) 0.059(5) Uani 1 1 d . . . . .
C02J C 0.236(2) 0.7027(12) 0.1827(10) 0.068(6) Uani 1 1 d . . . . .
C02K C -0.3158(17) 0.6717(10) -0.0589(6) 0.042(4) Uani 1 1 d . U . . .
C02L C -0.4789(17) 0.7761(11) -0.0509(7) 0.048(4) Uani 1 1 d . U . . .
H02L H -0.520421 0.822710 -0.049611 0.057 Uiso 1 1 calc R U . . .
C02M C 0.3095(18) 0.6265(10) -0.1676(7) 0.048(4) Uani 1 1 d . U . . .
H02M H 0.390092 0.610816 -0.153667 0.058 Uiso 1 1 calc R U . . .
O02N O 0.1042(17) 0.5873(12) 0.1673(8) 0.107(6) Uani 1 1 d D U . . .
C02O C -0.2074(18) 0.6324(9) -0.0646(8) 0.047(4) Uani 1 1 d . . . . .
C02P C 0.2492(16) 0.5283(10) 0.6754(7) 0.048(4) Uani 1 1 d . . . . .
H02P H 0.187585 0.563218 0.662821 0.057 Uiso 1 1 calc R U . . .
C02Q C 0.307(2) 0.5795(15) 0.1972(11) 0.088(9) Uani 1 1 d . . . . .
C02R C 0.868(2) 0.8330(11) 0.1037(10) 0.066(5) Uani 1 1 d . U . . .
H02R H 0.914928 0.864160 0.083424 0.080 Uiso 1 1 calc R U . . .
C02S C 0.454(2) 0.6820(12) 0.2058(8) 0.065(6) Uani 1 1 d . . . . .
C02T C -0.5435(18) 0.7089(10) -0.0466(7) 0.045(4) Uani 1 1 d . U . . .
H02T H -0.630792 0.708052 -0.041378 0.054 Uiso 1 1 calc R U . . .
C02U C 0.229(2) 0.3339(10) 0.4333(9) 0.060(6) Uani 1 1 d . . . . .
H02C H 0.221531 0.321441 0.397475 0.072 Uiso 1 1 calc R U . . .
H02D H 0.308852 0.312449 0.448360 0.072 Uiso 1 1 calc R U . . .
C02V C 0.4538(16) 0.6802(8) 0.6119(6) 0.037(3) Uani 1 1 d . U . . .
C02W C 0.5420(17) 0.3742(10) 0.5584(7) 0.046(4) Uani 1 1 d . U . . .
H02W H 0.494866 0.330398 0.550448 0.055 Uiso 1 1 calc R U . . .
C02X C 0.8374(19) 0.7822(12) 0.1833(9) 0.060(5) Uani 1 1 d . U . . .
H02X H 0.865612 0.779285 0.217580 0.072 Uiso 1 1 calc R U . . .
C02Y C -0.2962(19) 0.4752(12) 0.1568(9) 0.062(5) Uani 1 1 d . U . . .
H02Y H -0.346216 0.445364 0.176537 0.074 Uiso 1 1 calc R U . . .
C02Z C 0.2207(16) 0.4562(10) 0.6717(7) 0.044(4) Uani 1 1 d . . . . .
H02Z H 0.139257 0.441059 0.658371 0.053 Uiso 1 1 calc R U . . .
C030 C 0.3457(17) 0.5356(9) 0.4493(6) 0.040(4) Uani 1 1 d . U . . .
H030 H 0.423461 0.561359 0.455017 0.048 Uiso 1 1 calc R U . . .
C031 C 0.4543(19) 0.5028(11) 0.7133(7) 0.054(5) Uani 1 1 d . U . . .
H031 H 0.535116 0.517902 0.727344 0.064 Uiso 1 1 calc R U . . .
C032 C 0.4859(19) 0.4355(11) 0.5707(8) 0.052(5) Uani 1 1 d . U . . .
H032 H 0.397297 0.436274 0.573099 0.063 Uiso 1 1 calc R U . . .
C033 C 0.4827(18) 0.4399(15) 0.3167(10) 0.052(5) Uani 0.7 1 d D U P B -1
H03A H 0.502097 0.492724 0.324129 0.063 Uiso 0.7 1 calc R U P B -1
H03B H 0.475913 0.433246 0.280194 0.063 Uiso 0.7 1 calc R U P B -1
C034 C 0.355(2) 0.7314(16) 0.1930(9) 0.070(6) Uani 1 1 d . . . . .
C035 C 0.290(2) 0.3202(10) 0.6845(8) 0.056(5) Uani 1 1 d . . . . .
H03C H 0.315832 0.299167 0.717730 0.067 Uiso 1 1 calc R U . . .
H03D H 0.348558 0.299919 0.661248 0.067 Uiso 1 1 calc R U . . .
C036 C 0.111(2) 0.6025(14) -0.2101(10) 0.071(6) Uani 1 1 d . U . . .
H036 H 0.050542 0.569239 -0.225318 0.085 Uiso 1 1 calc R U . . .
C037 C 0.1363(15) 0.2933(9) 0.6030(6) 0.038(4) Uani 1 1 d . U . . .
C039 C 0.2254(16) 0.6581(9) 0.4520(7) 0.040(4) Uani 1 1 d . U . . .
H03F H 0.198887 0.679799 0.419052 0.048 Uiso 1 1 calc R U . . .
H03G H 0.160812 0.671143 0.474943 0.048 Uiso 1 1 calc R U . . .
C03A C 1.0519(19) 0.5483(12) 0.5599(8) 0.060(5) Uani 1 1 d . . . . .
H03 H 1.137764 0.548058 0.552682 0.072 Uiso 1 1 calc R U . . .
C03B C 0.5988(16) 0.6961(11) 0.0871(8) 0.053(5) Uani 1 1 d . U . . .
H03O H 0.621053 0.682425 0.053345 0.064 Uiso 1 1 calc R U . . .
H03P H 0.589895 0.649757 0.106190 0.064 Uiso 1 1 calc R U . . .
C03C C 0.7414(18) 0.3666(10) 0.4153(8) 0.050(4) Uani 1 1 d . U . . .
H03H H 0.766923 0.374441 0.449467 0.060 Uiso 1 1 calc R U . . .
C03D C 0.155(2) 0.8119(12) -0.1906(9) 0.068(6) Uani 1 1 d . U . . .
H03R H 0.153166 0.828075 -0.225728 0.082 Uiso 1 1 calc R U . . .
H03S H 0.228714 0.835402 -0.172198 0.082 Uiso 1 1 calc R U . . .
C03G C 0.023(2) 0.5957(12) -0.0751(9) 0.064(6) Uani 1 1 d . U . . .
H03Y H 0.111119 0.597309 -0.078114 0.077 Uiso 1 1 calc R U . . .
C03J C -0.110(2) 0.5633(14) 0.1484(9) 0.072(5) Uani 1 1 d D U . . .
O03K O 0.3644(17) 0.4197(12) 0.3364(9) 0.078(6) Uani 0.7 1 d D U P B -1
C03L C 0.816(2) 0.3210(11) 0.3857(9) 0.064(5) Uani 1 1 d . U . . .
H03L H 0.891419 0.298723 0.399971 0.076 Uiso 1 1 calc R U . . .
C03M C 0.2086(19) 0.6270(12) 0.1847(8) 0.059(6) Uani 1 1 d D . . . .
C03O C 0.9942(18) 0.6142(9) 0.5696(8) 0.055(5) Uani 1 1 d . . . . .
H1 H 1.035683 0.660808 0.568379 0.066 Uiso 1 1 calc R U . . .
C03P C -0.016(2) 0.6173(16) 0.1743(12) 0.112(8) Uani 1 1 d D U . . .
H03T H -0.024862 0.667308 0.159196 0.135 Uiso 1 1 calc R U . . .
H03U H -0.028245 0.621048 0.210129 0.135 Uiso 1 1 calc R U . . .
C03Q C 0.777(2) 0.3097(13) 0.3365(10) 0.074(5) Uani 1 1 d . U . . .
H03Q H 0.828897 0.281442 0.316462 0.089 Uiso 1 1 calc R U . . .
C03R C 0.6284(17) 0.4002(11) 0.3935(8) 0.049(4) Uani 1 1 d . U . . .
C03S C 0.6798(19) 0.6826(13) 0.1970(8) 0.062(6) Uani 1 1 d . . . . .
H03V H 0.653591 0.637428 0.177869 0.075 Uiso 1 1 calc R U . . .
H03W H 0.743930 0.668193 0.223937 0.075 Uiso 1 1 calc R U . . .
C03T C 0.2795(12) 0.4692(9) 0.3166(7) 0.089(8) Uani 1 1 d DG U . . .
C03N C 0.2636(11) 0.5448(8) 0.3244(6) 0.086(8) Uani 1 1 d G U . B .
C02F C 0.1436(14) 0.5758(6) 0.3189(6) 0.056(5) Uani 1 1 d G U . B .
C03F C 0.0395(11) 0.5312(8) 0.3057(5) 0.056(5) Uani 1 1 d G U . B .
C03H C 0.0555(14) 0.4556(7) 0.2979(6) 0.075(6) Uani 1 1 d G U . B .
C03V C 0.1755(17) 0.4246(6) 0.3034(6) 0.079(7) Uani 1 1 d G U . B .
C03U C -0.039(2) 0.5270(13) -0.0720(10) 0.071(6) Uani 1 1 d . U . . .
H03Z H 0.003269 0.480669 -0.073122 0.085 Uiso 1 1 calc R U . . .
C03W C -0.185(2) 0.5150(17) 0.1792(11) 0.087(6) Uani 1 1 d . U . . .
H03X H -0.161301 0.509698 0.213691 0.105 Uiso 1 1 calc R U . . .
C03X C -0.200(2) 0.5376(11) 0.3191(8) 0.073(4) Uani 1 1 d D U . . .
H03J H -0.185431 0.487029 0.332749 0.088 Uiso 1 1 calc R U . . .
H03K H -0.264312 0.533603 0.290367 0.088 Uiso 1 1 calc R U . . .
C03Z C -0.1042(13) 0.5363(10) 0.4305(10) 0.070(4) Uani 1 1 d D U . . .
H03M H -0.122755 0.520806 0.464297 0.084 Uiso 1 1 calc R U . . .
H03N H -0.097487 0.491150 0.409943 0.084 Uiso 1 1 calc R U . . .
C040 C 0.418(3) 0.2603(18) 0.1945(12) 0.037(6) Uani 0.5 1 d D U P A .
H04C H 0.462079 0.234805 0.168441 0.044 Uiso 0.5 1 calc R U P . .
H04D H 0.467647 0.251071 0.226640 0.044 Uiso 0.5 1 calc R U P . .
C041 C 0.384(2) 0.6391(10) 0.7026(10) 0.070(7) Uani 1 1 d . . . . .
H04A H 0.395176 0.650928 0.738516 0.084 Uiso 1 1 calc R U . . .
H04B H 0.307290 0.665007 0.688485 0.084 Uiso 1 1 calc R U . . .
C043 C 0.086(2) 0.6781(15) -0.2118(10) 0.076(7) Uani 1 1 d . U . . .
H043 H 0.010864 0.695866 -0.229164 0.091 Uiso 1 1 calc R U . . .
C045 C 0.670(2) 0.3374(15) 0.3165(10) 0.077(6) Uani 1 1 d . U . . .
H045 H 0.642400 0.321743 0.283778 0.092 Uiso 1 1 calc R U . . .
C046 C 0.588(2) 0.3905(14) 0.3407(9) 0.071(5) Uani 1 1 d D U . . .
C048 C 0.294(3) 0.2250(15) 0.1968(17) 0.062(7) Uani 0.5 1 d D U P . .
H04E H 0.242301 0.236442 0.165600 0.074 Uiso 0.5 1 calc R U P A 1
H04F H 0.252408 0.247430 0.224518 0.074 Uiso 0.5 1 calc R U P A 1
Cl2 Cl 0.3346(8) 0.7799(4) 0.3175(4) 0.0464(19) Uani 0.5 1 d D U P . .
C38 C 0.219(3) 0.9034(16) 0.2993(16) 0.057(8) Uani 0.5 1 d D U P . .
H38A H 0.271392 0.904962 0.270590 0.068 Uiso 0.5 1 calc R U P . .
H38B H 0.268440 0.926587 0.327894 0.068 Uiso 0.5 1 calc R U P . .
C53 C 0.195(2) 0.8238(16) 0.3117(13) 0.047(7) Uani 0.5 1 d D U P . .
H53A H 0.139131 0.800550 0.284906 0.056 Uiso 0.5 1 calc R U P . .
H53B H 0.153801 0.820476 0.343135 0.056 Uiso 0.5 1 calc R U P . .
Cl11 Cl 0.0845(16) 0.9560(12) 0.2850(8) 0.145(8) Uani 0.5 1 d D U P . .
O3 O 0.4070(19) 0.457(2) 0.3152(17) 0.059(10) Uani 0.3 1 d D U P B 1
C5 C 0.453(3) 0.381(2) 0.3228(19) 0.038(8) Uani 0.3 1 d D U P B 1
H5A H 0.444162 0.352417 0.291309 0.046 Uiso 0.3 1 calc R U P B 1
H5B H 0.406344 0.354867 0.347918 0.046 Uiso 0.3 1 calc R U P B 1

loop_
_atom_site_aniso_label
_atom_site_aniso_U_11
_atom_site_aniso_U_22
_atom_site_aniso_U_33
_atom_site_aniso_U_23
_atom_site_aniso_U_13
_atom_site_aniso_U_12
S001 0.026(2) 0.0217(19) 0.092(3) -0.007(2) 0.006(2) 0.0008(16)
S002 0.049(2) 0.0263(19) 0.063(3) -0.0014(18) 0.007(2) 0.0057(18)
S003 0.030(2) 0.023(2) 0.099(4) -0.004(2) 0.002(2) 0.0016(17)
S004 0.035(2) 0.020(2) 0.130(5) 0.008(2) 0.012(3) 0.0082(18)
S005 0.023(2) 0.030(2) 0.132(5) 0.016(3) 0.006(2) 0.0033(18)
S006 0.030(2) 0.036(2) 0.082(3) 0.005(2) 0.005(2) -0.0024(18)
S007 0.039(2) 0.024(2) 0.084(3) 0.003(2) 0.008(2) -0.0038(18)
S008 0.074(4) 0.041(3) 0.080(4) 0.015(2) 0.006(3) 0.026(3)
S009 0.028(2) 0.034(2) 0.127(5) -0.016(3) 0.010(3) -0.0020(19)
S00A 0.058(3) 0.029(2) 0.079(3) 0.006(2) 0.007(2) 0.003(2)
S00B 0.051(3) 0.036(2) 0.085(4) -0.004(2) -0.008(2) -0.004(2)
S00C 0.035(2) 0.025(2) 0.150(6) -0.013(3) 0.008(3) -0.0069(19)
O00E 0.045(5) 0.016(4) 0.048(5) -0.001(4) 0.005(4) -0.001(4)
Cl00 0.097(8) 0.037(4) 0.063(6) -0.008(4) -0.031(5) -0.006(5)
O00G 0.029(4) 0.024(4) 0.063(5) -0.003(4) 0.007(4) 0.002(4)
O00H 0.021(5) 0.022(5) 0.097(10) -0.005(6) 0.007(6) -0.002(4)
F00I 0.059(8) 0.059(8) 0.121(11) -0.032(8) 0.010(7) -0.032(7)
N00J 0.027(5) 0.019(5) 0.044(5) 0.001(4) -0.003(4) 0.002(4)
N00K 0.030(5) 0.016(4) 0.046(5) 0.001(4) 0.002(4) -0.001(4)
N00L 0.034(5) 0.020(5) 0.047(5) 0.000(4) 0.003(4) 0.001(4)
F00M 0.065(7) 0.024(5) 0.091(8) -0.003(5) 0.007(6) -0.010(5)
O00N 0.045(5) 0.029(5) 0.073(6) -0.004(4) 0.012(5) -0.007(4)
O00O 0.052(7) 0.025(6) 0.088(8) 0.003(6) 0.026(6) 0.008(5)
F00P 0.053(7) 0.079(9) 0.105(11) 0.022(8) -0.011(7) -0.029(7)
N00Q 0.038(5) 0.030(5) 0.054(5) -0.002(5) 0.010(5) -0.003(4)
O00R 0.042(5) 0.030(5) 0.048(5) 0.002(4) 0.007(4) -0.015(4)
O00S 0.037(4) 0.020(5) 0.076(7) 0.004(5) 0.005(5) 0.006(4)
O00T 0.035(5) 0.024(4) 0.051(5) -0.003(4) 0.008(4) -0.005(4)
N1 0.030(5) 0.018(5) 0.046(5) -0.001(4) 0.000(4) 0.000(4)
F00V 0.058(8) 0.062(9) 0.161(15) 0.000(9) -0.017(9) -0.021(7)
N00W 0.037(5) 0.018(5) 0.053(5) -0.003(4) 0.012(4) -0.006(4)
Cl1 0.105(10) 0.060(7) 0.116(10) 0.022(7) -0.041(8) -0.004(7)
N00Y 0.030(5) 0.035(5) 0.057(5) -0.002(5) 0.006(5) -0.001(4)
C00Z 0.031(3) 0.030(3) 0.032(3) 0.0001(14) 0.0022(14) -0.0002(14)
F010 0.140(13) 0.057(8) 0.077(9) -0.020(7) -0.010(9) -0.041(8)
O011 0.060(9) 0.086(11) 0.072(9) -0.031(8) 0.014(7) -0.044(9)
F012 0.079(10) 0.108(12) 0.122(13) 0.061(10) -0.055(9) -0.052(9)
N013 0.035(5) 0.022(5) 0.048(5) 0.001(4) 0.004(4) -0.005(4)
N014 0.035(5) 0.027(5) 0.049(6) 0.000(4) 0.008(5) -0.002(4)
C015 0.031(6) 0.021(5) 0.044(6) 0.003(5) 0.004(5) 0.000(5)
O016 0.056(7) 0.061(8) 0.075(8) -0.002(6) 0.010(5) -0.027(6)
N017 0.030(5) 0.025(5) 0.051(6) 0.001(4) 0.003(4) -0.002(4)
N018 0.037(5) 0.021(5) 0.051(6) 0.001(4) 0.008(5) -0.006(4)
C019 0.042(8) 0.036(8) 0.071(9) 0.003(7) 0.014(7) -0.005(6)
N01A 0.040(6) 0.032(5) 0.048(6) -0.002(5) 0.007(5) -0.006(5)
N01B 0.043(6) 0.038(6) 0.060(6) 0.003(5) 0.009(5) 0.003(5)
C01C 0.028(7) 0.018(6) 0.069(9) -0.001(6) -0.008(6) 0.005(6)
C01D 0.034(3) 0.034(3) 0.036(3) -0.0004(14) 0.0035(14) 0.0003(14)
F01E 0.067(8) 0.059(8) 0.122(11) -0.025(7) -0.028(8) 0.001(7)
C01F 0.039(8) 0.036(8) 0.065(8) -0.002(7) 0.008(6) 0.000(6)
N01G 0.036(5) 0.029(5) 0.052(6) -0.003(5) 0.006(5) -0.001(5)
C01H 0.033(3) 0.032(3) 0.035(3) 0.0002(14) 0.0024(14) 0.0005(14)
C01I 0.032(7) 0.036(8) 0.077(8) 0.001(7) 0.008(6) -0.009(6)
F01J 0.195(17) 0.042(8) 0.140(13) -0.018(8) -0.072(12) 0.011(10)
C01K 0.063(10) 0.019(7) 0.069(10) 0.001(7) 0.016(8) -0.004(7)
N01L 0.037(5) 0.026(5) 0.053(6) 0.000(5) 0.005(5) -0.004(5)
C01M 0.038(6) 0.029(6) 0.051(6) 0.000(5) 0.002(5) -0.005(5)
C01N 0.046(8) 0.025(7) 0.068(9) -0.006(7) 0.014(7) -0.006(7)
C01O 0.029(5) 0.017(5) 0.044(6) 0.000(5) 0.004(5) -0.006(4)
C01P 0.047(8) 0.019(7) 0.060(9) -0.003(6) 0.012(7) -0.004(6)
C01Q 0.042(6) 0.032(6) 0.046(6) 0.003(5) 0.010(5) -0.003(5)
C01R 0.024(7) 0.028(7) 0.067(8) 0.001(6) 0.001(6) 0.000(5)
N01S 0.041(6) 0.024(5) 0.051(6) -0.003(5) 0.001(5) -0.007(5)
C01T 0.039(6) 0.033(6) 0.048(6) 0.004(5) 0.007(5) 0.004(5)
C01U 0.030(6) 0.021(5) 0.044(6) 0.000(5) 0.000(5) -0.008(5)
C01V 0.057(9) 0.025(7) 0.056(9) -0.002(7) 0.001(7) -0.007(7)
C01W 0.036(6) 0.027(6) 0.043(6) -0.002(5) 0.003(5) -0.002(5)
C01X 0.040(8) 0.042(8) 0.071(9) -0.001(7) 0.002(7) -0.007(7)
C01Y 0.038(9) 0.017(7) 0.063(11) 0.000(7) 0.005(8) -0.002(7)
C01Z 0.031(4) 0.030(4) 0.035(4) 0.000(3) 0.002(3) -0.004(3)
C020 0.033(9) 0.030(9) 0.088(15) 0.000(9) 0.001(9) 0.012(7)
C021 0.039(10) 0.048(11) 0.060(11) -0.001(9) 0.007(8) -0.002(9)
C022 0.038(7) 0.037(8) 0.058(8) -0.004(7) 0.008(7) -0.004(6)
C023 0.042(6) 0.029(6) 0.053(6) 0.001(5) 0.002(5) -0.013(5)
C025 0.034(6) 0.027(6) 0.040(6) 0.005(5) 0.002(5) -0.006(5)
C026 0.041(8) 0.041(8) 0.088(9) -0.005(8) 0.014(7) -0.008(7)
C027 0.048(6) 0.033(6) 0.057(6) -0.001(5) 0.011(5) 0.001(5)
C028 0.035(6) 0.022(5) 0.047(6) 0.002(5) 0.011(5) 0.002(5)
C029 0.032(8) 0.033(8) 0.108(10) -0.009(8) 0.007(7) 0.000(6)
C02A 0.038(6) 0.035(6) 0.048(6) 0.004(5) 0.004(5) -0.007(5)
C02B 0.036(5) 0.040(7) 0.064(5) 0.000(5) 0.005(5) -0.023(4)
C038 0.058(7) 0.051(8) 0.062(5) 0.002(6) 0.005(5) -0.024(5)
C03E 0.071(9) 0.055(9) 0.080(7) 0.018(7) -0.011(6) -0.025(6)
C03I 0.053(8) 0.064(10) 0.126(8) 0.023(8) 0.014(7) -0.013(6)
C042 0.080(10) 0.066(10) 0.112(7) -0.007(9) 0.035(8) 0.001(7)
C044 0.070(9) 0.062(9) 0.074(6) -0.011(7) 0.017(6) -0.017(6)
C02C 0.040(10) 0.019(8) 0.072(12) -0.005(7) -0.003(8) 0.009(7)
C02D 0.048(9) 0.026(7) 0.070(10) 0.002(7) -0.008(8) -0.002(7)
C02E 0.067(14) 0.031(9) 0.070(13) 0.009(9) 0.004(11) 0.006(9)
C02G 0.068(10) 0.053(9) 0.070(9) 0.008(7) 0.009(7) 0.017(7)
C02H 0.041(10) 0.022(8) 0.073(12) 0.004(8) 0.000(9) -0.002(7)
C02I 0.047(11) 0.074(15) 0.055(12) -0.009(11) 0.001(9) -0.007(11)
C02J 0.052(13) 0.038(11) 0.112(19) 0.001(11) -0.005(12) -0.023(10)
C02K 0.038(6) 0.040(6) 0.047(6) -0.005(5) 0.000(5) -0.002(5)
C02L 0.047(7) 0.044(6) 0.051(6) -0.002(5) 0.000(5) 0.011(6)
C02M 0.045(8) 0.032(8) 0.067(9) 0.003(7) -0.004(7) -0.007(7)
O02N 0.081(8) 0.113(11) 0.123(12) 0.021(9) -0.019(9) -0.052(8)
C02O 0.044(10) 0.025(8) 0.072(12) 0.005(8) 0.005(9) -0.001(8)
C02P 0.028(9) 0.038(10) 0.075(13) 0.003(9) -0.009(8) 0.013(8)
C02Q 0.067(16) 0.068(16) 0.12(2) 0.033(15) -0.045(15) -0.030(13)
C02R 0.067(10) 0.030(8) 0.106(9) 0.003(8) 0.034(9) 0.005(7)
C02S 0.085(16) 0.046(12) 0.064(13) -0.007(10) 0.004(11) -0.047(12)
C02T 0.041(6) 0.043(6) 0.052(6) -0.002(5) 0.002(5) 0.000(5)
C02U 0.059(12) 0.032(10) 0.095(16) -0.001(10) 0.045(12) -0.011(9)
C02V 0.040(6) 0.021(5) 0.050(6) -0.002(5) 0.003(5) -0.010(5)
C02W 0.043(6) 0.037(6) 0.057(7) -0.003(5) -0.001(5) -0.006(5)
C02X 0.044(8) 0.057(10) 0.079(9) -0.008(8) 0.001(7) -0.004(7)
C02Y 0.042(8) 0.056(10) 0.090(9) 0.018(8) 0.021(8) 0.011(7)
C02Z 0.037(9) 0.034(9) 0.058(10) -0.006(8) -0.012(7) 0.015(8)
C030 0.038(6) 0.032(6) 0.049(6) 0.001(5) 0.004(5) -0.001(5)
C031 0.050(7) 0.052(7) 0.058(7) 0.000(6) 0.000(6) 0.001(6)
C032 0.045(7) 0.047(7) 0.064(7) -0.003(6) 0.004(6) -0.004(6)
C033 0.053(10) 0.057(11) 0.048(10) 0.006(9) 0.004(8) -0.025(8)
C034 0.062(14) 0.084(18) 0.061(14) 0.001(12) -0.008(11) -0.011(14)
C035 0.065(13) 0.026(9) 0.072(13) 0.003(8) -0.015(10) -0.007(9)
C036 0.054(10) 0.059(10) 0.097(12) 0.001(10) -0.005(9) -0.014(9)
C037 0.033(6) 0.027(6) 0.054(6) 0.001(5) 0.003(5) 0.001(5)
C039 0.037(6) 0.034(6) 0.050(6) 0.002(5) 0.002(5) -0.003(5)
C03A 0.037(10) 0.062(13) 0.079(14) 0.009(11) 0.000(9) -0.017(10)
C03B 0.035(8) 0.048(9) 0.075(10) -0.025(8) -0.004(7) 0.020(7)
C03C 0.043(8) 0.029(7) 0.079(9) 0.006(7) 0.015(7) -0.001(6)
C03D 0.076(11) 0.048(10) 0.082(11) 0.008(9) 0.010(9) 0.017(9)
C03G 0.044(9) 0.049(10) 0.098(12) 0.004(9) -0.007(9) 0.012(8)
C03J 0.058(9) 0.086(11) 0.074(8) -0.001(9) 0.008(8) -0.010(8)
O03K 0.065(9) 0.075(11) 0.099(12) 0.009(10) 0.029(9) -0.004(9)
C03L 0.056(9) 0.037(8) 0.101(9) 0.012(8) 0.030(8) 0.015(7)
C03M 0.055(12) 0.057(13) 0.063(12) 0.003(10) -0.013(9) -0.037(11)
C03O 0.041(10) 0.017(8) 0.106(17) -0.004(9) -0.007(10) 0.000(7)
C03P 0.121(11) 0.103(13) 0.112(13) -0.016(11) -0.001(11) -0.023(9)
C03Q 0.071(9) 0.060(10) 0.097(10) -0.010(9) 0.037(9) -0.007(8)
C03R 0.030(7) 0.047(8) 0.069(8) 0.000(7) 0.009(6) 0.000(6)
C03S 0.042(11) 0.072(15) 0.076(14) 0.005(12) 0.020(10) -0.013(11)
C03T 0.094(13) 0.081(12) 0.087(12) -0.016(10) -0.023(10) 0.016(11)
C03N 0.091(13) 0.077(12) 0.085(12) -0.006(10) -0.012(10) 0.000(11)
C02F 0.054(9) 0.052(9) 0.058(9) 0.011(8) -0.005(8) 0.001(8)
C03F 0.076(11) 0.041(8) 0.049(9) -0.007(7) -0.002(8) -0.001(8)
C03H 0.087(12) 0.070(11) 0.064(10) -0.005(9) -0.010(9) -0.005(10)
C03V 0.094(13) 0.063(11) 0.077(11) -0.014(10) -0.019(10) -0.001(10)
C03U 0.062(11) 0.047(10) 0.105(12) 0.008(9) 0.009(9) 0.015(9)
C03W 0.068(11) 0.109(13) 0.085(10) 0.017(10) 0.005(8) -0.005(9)
C03X 0.084(8) 0.063(9) 0.075(7) -0.014(7) 0.028(8) -0.048(6)
C03Z 0.047(6) 0.061(9) 0.100(9) 0.021(8) 0.000(7) -0.015(4)
C040 0.031(10) 0.043(9) 0.036(11) 0.000(10) -0.008(9) 0.019(8)
C041 0.088(17) 0.024(9) 0.100(18) -0.014(10) 0.014(14) 0.014(10)
C043 0.062(11) 0.067(11) 0.096(12) 0.003(10) -0.011(9) 0.014(10)
C045 0.058(9) 0.087(12) 0.089(10) -0.033(9) 0.021(8) -0.015(8)
C046 0.058(8) 0.085(11) 0.071(8) -0.014(8) 0.012(7) -0.002(8)
C048 0.062(7) 0.062(7) 0.062(7) 0.0001(14) 0.0050(16) -0.0003(14)
Cl2 0.038(4) 0.028(4) 0.074(6) -0.007(4) 0.013(4) -0.011(3)
C38 0.056(13) 0.046(10) 0.067(14) 0.004(11) -0.007(11) -0.006(9)
C53 0.050(11) 0.044(10) 0.045(12) -0.003(10) -0.001(10) -0.010(9)
Cl11 0.092(10) 0.152(14) 0.196(17) 0.085(13) 0.045(11) 0.076(11)
O3 0.080(14) 0.045(13) 0.052(15) 0.005(12) 0.009(12) 0.003(12)
C5 0.047(10) 0.032(13) 0.037(13) -0.006(12) 0.014(10) -0.011(11)

loop_
_atom_type_symbol
_atom_type_description
_atom_type_scat_dispersion_real
_atom_type_scat_dispersion_imag
_atom_type_scat_source
C C 0.0181 0.0091 'International Tables Vol C Tables 4.2.6.8 and 6.1.1.4'
H H 0.0000 0.0000 'International Tables Vol C Tables 4.2.6.8 and 6.1.1.4'
Cl Cl 0.3639 0.7018 'International Tables Vol C Tables 4.2.6.8 and 6.1.1.4'
F F 0.0727 0.0534 'International Tables Vol C Tables 4.2.6.8 and 6.1.1.4'
N N 0.0311 0.0180 'International Tables Vol C Tables 4.2.6.8 and 6.1.1.4'
O O 0.0492 0.0322 'International Tables Vol C Tables 4.2.6.8 and 6.1.1.4'
S S 0.3331 0.5567 'International Tables Vol C Tables 4.2.6.8 and 6.1.1.4'

loop_
_geom_angle_atom_site_label_1
_geom_angle_atom_site_label_2
_geom_angle_atom_site_label_3
_geom_angle
_geom_angle_site_symmetry_1
_geom_angle_site_symmetry_3
_geom_angle_publ_flag
C02T S001 C02K 94.9(9) . . ?
C01H S002 C01V 99.8(8) . . ?
C02L S003 C02K 95.4(9) . . ?
C02O S004 C03U 96.4(10) . . ?
C03G S005 C02O 94.7(10) . . ?
C03A S006 C02H 93.7(10) . . ?
C02W S007 C02A 93.0(9) . . ?
C027 S008 C03D 99.1(10) . . ?
C032 S009 C02A 93.9(9) . . ?
C037 S00A C035 100.7(10) . . ?
C02V S00B C041 99.6(10) . . ?
C03O S00C C02H 95.1(9) . . ?
C00Z O00E C01K 115.1(13) . . ?
C01D O00G C01C 116.3(13) . . ?
C01U O00H C03B 115.6(13) . . ?
N1 N00J C00Z 118.5(12) . . ?
N00L N00K C00Z 118.2(12) . . ?
N00K N00L C01H 117.0(13) . . ?
C01N O00N C019 119.6(13) . . ?
C01T O00O C022 117.5(13) . . ?
N00W N00Q C027 117.7(14) . . ?
C01Z O00R C02U 117.1(14) . . ?
C01W O00S C03Z 115.3(12) . . ?
C01O O00T C039 116.5(12) . . ?
N00J N1 C01H 118.1(12) . . ?
N00Q N00W C01D 120.8(14) . . ?
N01B N00Y C01D 116.0(14) . . ?
O00E C00Z N00J 115.5(13) . . ?
O00E C00Z N00K 120.0(13) . . ?
N00J C00Z N00K 124.5(13) . . ?
C02S O011 C03S 115.6(17) . . ?
N01L N013 C01Z 115.6(13) . . ?
N01A N014 C02V 114.9(13) . . ?
C01P C015 H015 120.4 . . ?
C01P C015 C01U 119.2(15) . . ?
C01U C015 H015 120.4 . . ?
C03F O016 C03X 127.2(16) . . ?
N01G N017 C01Z 118.1(13) . . ?
N01S N018 C01O 115.8(13) . . ?
O00N C019 H01A 109.5 . . ?
O00N C019 H01B 109.5 . . ?
H01A C019 H01B 108.1 . . ?
C01I C019 O00N 110.8(15) . . ?
C01I C019 H01A 109.5 . . ?
C01I C019 H01B 109.5 . . ?
N014 N01A C01O 121.7(14) . . ?
N00Y N01B C027 124.7(16) . . ?
O00G C01C H01C 109.4 . . ?
O00G C01C H01D 109.4 . . ?
O00G C01C C01M 111.1(13) . . ?
H01C C01C H01D 108.0 . . ?
C01M C01C H01C 109.4 . . ?
C01M C01C H01D 109.4 . . ?
O00G C01D N00W 124.4(15) . . ?
O00G C01D N00Y 113.4(14) . . ?
N00W C01D N00Y 122.2(14) . . ?
C01R C01F C02G 122.3(19) . . ?
C01R C01F C03B 121.6(17) . . ?
C02G C01F C03B 116(2) . . ?
N017 N01G C037 119.6(14) . . ?
N00L C01H S002 121.5(12) . . ?
N00L C01H N1 123.6(13) . . ?
N1 C01H S002 114.8(11) . . ?
C01X C01I C019 120.5(19) . . ?
C03J C01I C019 117.7(18) . . ?
C03J C01I C01X 121.2(18) . . ?
O00E C01K H01E 110.0 . . ?
O00E C01K H01F 110.0 . . ?
O00E C01K C01P 108.5(14) . . ?
H01E C01K H01F 108.4 . . ?
C01P C01K H01E 110.0 . . ?
C01P C01K H01F 110.0 . . ?
N013 N01L C037 120.6(13) . . ?
C01U C01M C01C 117.2(14) . . ?
C023 C01M C01C 123.2(16) . . ?
C023 C01M C01U 119.6(16) . . ?
O00N C01N C01P 118.5(15) . . ?
O00N C01N C023 123.6(16) . . ?
C01P C01N C023 117.9(16) . . ?
O00T C01O N018 112.8(12) . . ?
O00T C01O N01A 123.8(14) . . ?
N01A C01O N018 123.3(14) . . ?
C015 C01P C01K 122.5(16) . . ?
C015 C01P C01N 122.1(15) . . ?
C01N C01P C01K 115.3(16) . . ?
C01W C01Q H01Q 120.9 . . ?
C028 C01Q H01Q 120.9 . . ?
C028 C01Q C01W 118.1(15) . . ?
C01F C01R C02X 117.9(17) . . ?
C01F C01R C03S 124.2(17) . . ?
C02X C01R C03S 117.2(18) . . ?
N018 N01S C02V 119.9(14) . . ?
O00O C01T C030 122.9(15) . . ?
C028 C01T O00O 114.2(15) . . ?
C028 C01T C030 122.9(16) . . ?
O00H C01U C015 124.3(14) . . ?
O00H C01U C01M 115.6(13) . . ?
C01M C01U C015 119.9(14) . . ?
S002 C01V H01G 108.1 . . ?
S002 C01V H01H 108.1 . . ?
H01G C01V H01H 107.3 . . ?
C021 C01V S002 116.7(13) . . ?
C021 C01V H01G 108.1 . . ?
C021 C01V H01H 108.1 . . ?
O00S C01W C01Q 122.6(15) . . ?
O00S C01W C025 115.8(14) . . ?
C025 C01W C01Q 121.5(15) . . ?
C01I C01X H01X 120.2 . . ?
C026 C01X C01I 120(2) . . ?
C026 C01X H01X 120.2 . . ?
C020 C01Y C02Z 116.1(15) . . ?
C020 C01Y C035 119.6(16) . . ?
C02Z C01Y C035 124.3(16) . . ?
O00R C01Z N013 113.6(13) . . ?
O00R C01Z N017 120.4(13) . . ?
N017 C01Z N013 125.8(14) . . ?
C01Y C020 H020 117.6 . . ?
C01Y C020 C031 124.8(17) . . ?
C031 C020 H020 117.6 . . ?
C02M C021 C01V 128.7(18) . . ?
C02M C021 C036 113.0(19) . . ?
C036 C021 C01V 118.0(18) . . ?
O00O C022 H02A 110.5 . . ?
O00O C022 H02B 110.5 . . ?
O00O C022 C03R 106.3(14) . . ?
H02A C022 H02B 108.7 . . ?
C03R C022 H02A 110.5 . . ?
C03R C022 H02B 110.5 . . ?
C01M C023 C01N 121.0(18) . . ?
C01M C023 H023 119.5 . . ?
C01N C023 H023 119.5 . . ?
C01W C025 C039 117.7(15) . . ?
C030 C025 C01W 120.2(15) . . ?
C030 C025 C039 122.1(15) . . ?
C01X C026 H026 118.0 . . ?
C02Y C026 C01X 124(2) . . ?
C02Y C026 H026 118.0 . . ?
N00Q C027 S008 122.3(13) . . ?
N01B C027 S008 119.1(15) . . ?
N01B C027 N00Q 118.6(16) . . ?
C01Q C028 C02U 117.7(16) . . ?
C01T C028 C01Q 118.8(15) . . ?
C01T C028 C02U 123.3(15) . . ?
C02R C029 H029 117.5 . . ?
C02R C029 C02X 125(2) . . ?
C02X C029 H029 117.5 . . ?
S007 C02A S009 115.4(9) . . ?
C02H C02A S007 122.7(14) . . ?
C02H C02A S009 121.9(14) . . ?
C038 C02B C044 120.0 . . ?
C038 C02B C03Z 125.2(14) . . ?
C044 C02B C03Z 114.7(14) . . ?
C02B C038 C03E 120.0 . . ?
C02B C038 C03X 124.1(15) . . ?
C03E C038 C03X 115.7(15) . . ?
C038 C03E H03E 120.0 . . ?
C038 C03E C03I 120.0 . . ?
C03I C03E H03E 120.0 . . ?
C03E C03I H03I 120.0 . . ?
C03E C03I C042 120.0 . . ?
C042 C03I H03I 120.0 . . ?
C03I C042 H042 120.0 . . ?
C044 C042 C03I 120.0 . . ?
C044 C042 H042 120.0 . . ?
C02B C044 H044 120.0 . . ?
C042 C044 C02B 120.0 . . ?
C042 C044 H044 120.0 . . ?
C02P C02C C031 117.2(16) . . ?
C02P C02C C041 119.8(17) . . ?
C031 C02C C041 123.0(18) . . ?
C02E C02D H02E 119.9 . . ?
C02M C02D H02E 119.9 . . ?
C02M C02D C02E 120.2(18) . . ?
C02D C02E C03D 117(2) . . ?
C02D C02E C043 118.7(19) . . ?
C043 C02E C03D 124(2) . . ?
C01F C02G H02G 120.5 . . ?
C01F C02G C02R 119(2) . . ?
C02R C02G H02G 120.5 . . ?
S006 C02H S00C 115.2(10) . . ?
C02A C02H S006 121.9(13) . . ?
C02A C02H S00C 122.9(14) . . ?
F00P C02I C02Q 117(2) . . ?
C02S C02I F00P 121(2) . . ?
C02S C02I C02Q 123(2) . . ?
F00V C02J C03M 119.0(18) . . ?
C034 C02J F00V 117.7(19) . . ?
C034 C02J C03M 123(2) . . ?
S001 C02K S003 115.7(10) . . ?
C02O C02K S001 121.6(14) . . ?
C02O C02K S003 122.7(13) . . ?
S003 C02L H02L 121.8 . . ?
C02T C02L S003 116.5(14) . . ?
C02T C02L H02L 121.8 . . ?
C021 C02M H02M 117.4 . . ?
C02D C02M C021 125.2(19) . . ?
C02D C02M H02M 117.4 . . ?
C03M O02N C03P 118(2) . . ?
S004 C02O S005 115.1(10) . . ?
C02K C02O S004 123.0(14) . . ?
C02K C02O S005 121.8(13) . . ?
C02C C02P H02P 118.2 . . ?
C02Z C02P C02C 123.6(16) . . ?
C02Z C02P H02P 118.2 . . ?
F012 C02Q C02I 117(2) . . ?
F012 C02Q C03M 124(2) . . ?
C03M C02Q C02I 119(2) . . ?
C029 C02R C02G 118(2) . . ?
C029 C02R H02R 120.8 . . ?
C02G C02R H02R 120.8 . . ?
O011 C02S C034 114(2) . . ?
C02I C02S O011 127(2) . . ?
C02I C02S C034 119(2) . . ?
S001 C02T H02T 121.3 . . ?
C02L C02T S001 117.5(14) . . ?
C02L C02T H02T 121.3 . . ?
O00R C02U C028 112.0(14) . . ?
O00R C02U H02C 109.2 . . ?
O00R C02U H02D 109.2 . . ?
C028 C02U H02C 109.2 . . ?
C028 C02U H02D 109.2 . . ?
H02C C02U H02D 107.9 . . ?
N014 C02V S00B 122.0(12) . . ?
N014 C02V N01S 123.5(15) . . ?
N01S C02V S00B 114.3(12) . . ?
S007 C02W H02W 121.0 . . ?
C032 C02W S007 118.1(15) . . ?
C032 C02W H02W 121.0 . . ?
C01R C02X H02X 121.3 . . ?
C029 C02X C01R 117(2) . . ?
C029 C02X H02X 121.3 . . ?
C026 C02Y H02Y 121.0 . . ?
C026 C02Y C03W 118(2) . . ?
C03W C02Y H02Y 121.0 . . ?
C01Y C02Z H02Z 120.0 . . ?
C02P C02Z C01Y 120.0(16) . . ?
C02P C02Z H02Z 120.0 . . ?
C01T C030 H030 121.0 . . ?
C025 C030 C01T 118.1(16) . . ?
C025 C030 H030 121.0 . . ?
C020 C031 C02C 118.3(18) . . ?
C020 C031 H031 120.9 . . ?
C02C C031 H031 120.9 . . ?
S009 C032 H032 120.3 . . ?
C02W C032 S009 119.4(16) . . ?
C02W C032 H032 120.3 . . ?
H03A C033 H03B 108.3 . . ?
O03K C033 H03A 109.9 . . ?
O03K C033 H03B 109.9 . . ?
O03K C033 C046 109.1(17) . . ?
C046 C033 H03A 109.9 . . ?
C046 C033 H03B 109.9 . . ?
O3 C033 H03A 81.5 . . ?
O3 C033 H03B 90.2 . . ?
O3 C033 O03K 43(3) . . ?
O3 C033 C046 151(4) . . ?
O3 C033 C5 94(3) . . ?
C5 C033 H03A 159.2 . . ?
C5 C033 H03B 91.8 . . ?
C5 C033 O03K 56(2) . . ?
C5 C033 C046 66.1(12) . . ?
F00I C034 C02J 118(2) . . ?
F00I C034 C02S 124(2) . . ?
C02J C034 C02S 118(2) . . ?
S00A C035 H03C 107.4 . . ?
S00A C035 H03D 107.4 . . ?
C01Y C035 S00A 119.8(14) . . ?
C01Y C035 H03C 107.4 . . ?
C01Y C035 H03D 107.4 . . ?
H03C C035 H03D 106.9 . . ?
C021 C036 H036 118.8 . . ?
C043 C036 C021 122(2) . . ?
C043 C036 H036 118.8 . . ?
N01G C037 S00A 121.8(13) . . ?
N01G C037 N01L 119.2(15) . . ?
N01L C037 S00A 118.5(12) . . ?
O00T C039 C025 112.0(13) . . ?
O00T C039 H03F 109.2 . . ?
O00T C039 H03G 109.2 . . ?
C025 C039 H03F 109.2 . . ?
C025 C039 H03G 109.2 . . ?
H03F C039 H03G 107.9 . . ?
S006 C03A H03 119.7 . . ?
C03O C03A S006 120.6(16) . . ?
C03O C03A H03 119.7 . . ?
O00H C03B C01F 111.1(14) . . ?
O00H C03B H03O 109.4 . . ?
O00H C03B H03P 109.4 . . ?
C01F C03B H03O 109.4 . . ?
C01F C03B H03P 109.4 . . ?
H03O C03B H03P 108.0 . . ?
C03L C03C H03H 120.0 . . ?
C03R C03C H03H 120.0 . . ?
C03R C03C C03L 120(2) . . ?
S008 C03D H03R 108.9 . . ?
S008 C03D H03S 108.9 . . ?
C02E C03D S008 113.4(17) . . ?
C02E C03D H03R 108.9 . . ?
C02E C03D H03S 108.9 . . ?
H03R C03D H03S 107.7 . . ?
S005 C03G H03Y 120.2 . . ?
C03U C03G S005 119.6(17) . . ?
C03U C03G H03Y 120.2 . . ?
C01I C03J C03P 125(2) . . ?
C01I C03J C03W 116(2) . . ?
C03W C03J C03P 119(2) . . ?
C03T O03K C033 105.1(16) . . ?
O3 O03K C033 35.3(16) . . ?
O3 O03K C03T 69.9(14) . . ?
O3 O03K C5 80(2) . . ?
C5 O03K C033 48(2) . . ?
C5 O03K C03T 138(3) . . ?
C03C C03L H03L 120.3 . . ?
C03Q C03L C03C 119(2) . . ?
C03Q C03L H03L 120.3 . . ?
O02N C03M C02J 131(2) . . ?
C02Q C03M C02J 117.7(18) . . ?
C02Q C03M O02N 110(2) . . ?
S00C C03O H1 122.8 . . ?
C03A C03O S00C 114.4(14) . . ?
C03A C03O H1 122.8 . . ?
O02N C03P C03J 105.3(18) . . ?
O02N C03P H03T 110.7 . . ?
O02N C03P H03U 110.7 . . ?
C03J C03P H03T 110.7 . . ?
C03J C03P H03U 110.7 . . ?
H03T C03P H03U 108.8 . . ?
C03L C03Q H03Q 119.4 . . ?
C045 C03Q C03L 121(2) . . ?
C045 C03Q H03Q 119.4 . . ?
C03C C03R C022 116.8(18) . . ?
C03C C03R C046 121.2(18) . . ?
C046 C03R C022 121.5(17) . . ?
O011 C03S C01R 108.6(18) . . ?
O011 C03S H03V 110.0 . . ?
O011 C03S H03W 110.0 . . ?
C01R C03S H03V 110.0 . . ?
C01R C03S H03W 110.0 . . ?
H03V C03S H03W 108.4 . . ?
O03K C03T C03N 132.4(16) . . ?
O03K C03T C03V 102.3(15) . . ?
O03K C03T O3 43.4(18) . . ?
C03N C03T C03V 120.0 . . ?
O3 C03T C03N 107(2) . . ?
O3 C03T C03V 131(2) . . ?
F01E C03N C03T 121.7(12) . . ?
F01E C03N C02F 118.3(12) . . ?
C03T C03N C02F 120.0 . . ?
F00M C02F C03N 119.7(11) . . ?
F00M C02F C03F 120.3(11) . . ?
C03N C02F C03F 120.0 . . ?
C02F C03F O016 117.1(11) . . ?
C03H C03F O016 122.9(11) . . ?
C03H C03F C02F 120.0 . . ?
F010 C03H C03F 120.4(13) . . ?
F010 C03H C03V 119.6(13) . . ?
C03F C03H C03V 120.0 . . ?
F01J C03V C03T 126.4(15) . . ?
F01J C03V C03H 113.5(15) . . ?
C03H C03V C03T 120.0 . . ?
S004 C03U H03Z 123.0 . . ?
C03G C03U S004 114.0(16) . . ?
C03G C03U H03Z 123.0 . . ?
C02Y C03W C03J 121(2) . . ?
C02Y C03W H03X 119.7 . . ?
C03J C03W H03X 119.7 . . ?
O016 C03X C038 113.6(14) . . ?
O016 C03X H03J 108.8 . . ?
O016 C03X H03K 108.8 . . ?
C038 C03X H03J 108.8 . . ?
C038 C03X H03K 108.8 . . ?
H03J C03X H03K 107.7 . . ?
O00S C03Z C02B 109.6(12) . . ?
O00S C03Z H03M 109.7 . . ?
O00S C03Z H03N 109.7 . . ?
C02B C03Z H03M 109.7 . . ?
C02B C03Z H03N 109.7 . . ?
H03M C03Z H03N 108.2 . . ?
Cl00 C040 H04C 107.9 . . ?
Cl00 C040 H04D 107.9 . . ?
H04C C040 H04D 107.2 . . ?
C048 C040 Cl00 118(2) . . ?
C048 C040 H04C 107.9 . . ?
C048 C040 H04D 107.9 . . ?
S00B C041 H04A 108.6 . . ?
S00B C041 H04B 108.6 . . ?
C02C C041 S00B 114.7(15) . . ?
C02C C041 H04A 108.6 . . ?
C02C C041 H04B 108.6 . . ?
H04A C041 H04B 107.6 . . ?
C02E C043 C036 120(2) . . ?
C02E C043 H043 119.9 . . ?
C036 C043 H043 119.9 . . ?
C03Q C045 H045 117.1 . . ?
C03Q C045 C046 126(2) . . ?
C046 C045 H045 117.1 . . ?
C03R C046 C033 119(2) . . ?
C03R C046 C045 111.8(19) . . ?
C03R C046 C5 122(3) . . ?
C045 C046 C033 129(2) . . ?
C045 C046 C5 112(2) . . ?
C5 C046 C033 43.7(19) . . ?
Cl1 C048 H04E 108.4 . . ?
Cl1 C048 H04F 108.4 . . ?
C040 C048 Cl1 115(3) . . ?
C040 C048 H04E 108.4 . . ?
C040 C048 H04F 108.4 . . ?
H04E C048 H04F 107.5 . . ?
H38A C38 H38B 107.5 . . ?
C53 C38 H38A 108.5 . . ?
C53 C38 H38B 108.5 . . ?
C53 C38 Cl11 115(2) . . ?
Cl11 C38 H38A 108.5 . . ?
Cl11 C38 H38B 108.5 . . ?
Cl2 C53 H53A 110.1 . . ?
Cl2 C53 H53B 110.1 . . ?
C38 C53 Cl2 107.9(19) . . ?
C38 C53 H53A 110.1 . . ?
C38 C53 H53B 110.1 . . ?
H53A C53 H53B 108.4 . . ?
C033 O3 O03K 102(4) . . ?
C033 O3 C03T 168(5) . . ?
C033 O3 C5 50(3) . . ?
O03K O3 C03T 66.7(13) . . ?
O03K O3 C5 58(3) . . ?
C03T O3 C5 118(3) . . ?
C033 C5 O03K 75(2) . . ?
C033 C5 C046 70.2(14) . . ?
C033 C5 O3 36.0(13) . . ?
C033 C5 H5A 111.9 . . ?
C033 C5 H5B 135.2 . . ?
O03K C5 C046 125(3) . . ?
O03K C5 O3 43(2) . . ?
O03K C5 H5A 121.4 . . ?
O03K C5 H5B 68.4 . . ?
C046 C5 H5A 111.0 . . ?
C046 C5 H5B 111.0 . . ?
O3 C5 C046 104(2) . . ?
O3 C5 H5A 111.0 . . ?
O3 C5 H5B 111.0 . . ?
H5A C5 H5B 109.0 . . ?

loop_
_geom_bond_atom_site_label_1
_geom_bond_atom_site_label_2
_geom_bond_distance
_geom_bond_site_symmetry_2
_geom_bond_publ_flag
S001 C02K 1.740(18) . ?
S001 C02T 1.738(19) . ?
S002 C01H 1.724(16) . ?
S002 C01V 1.82(2) . ?
S003 C02K 1.768(19) . ?
S003 C02L 1.721(19) . ?
S004 C02O 1.763(18) . ?
S004 C03U 1.76(2) . ?
S005 C02O 1.770(19) . ?
S005 C03G 1.73(2) . ?
S006 C02H 1.743(19) . ?
S006 C03A 1.71(2) . ?
S007 C02A 1.738(18) . ?
S007 C02W 1.736(19) . ?
S008 C027 1.68(2) . ?
S008 C03D 1.86(2) . ?
S009 C02A 1.758(18) . ?
S009 C032 1.68(2) . ?
S00A C035 1.77(2) . ?
S00A C037 1.705(18) . ?
S00B C02V 1.739(17) . ?
S00B C041 1.82(3) . ?
S00C C02H 1.769(17) . ?
S00C C03O 1.74(2) . ?
O00E C00Z 1.322(17) . ?
O00E C01K 1.48(2) . ?
Cl00 C040 1.73(3) . ?
O00G C01C 1.468(18) . ?
O00G C01D 1.276(18) . ?
O00H C01U 1.396(18) . ?
O00H C03B 1.403(19) . ?
F00I C034 1.32(3) . ?
N00J N1 1.292(18) . ?
N00J C00Z 1.361(18) . ?
N00K N00L 1.342(18) . ?
N00K C00Z 1.367(19) . ?
N00L C01H 1.363(19) . ?
F00M C02F 1.334(14) . ?
O00N C019 1.47(2) . ?
O00N C01N 1.35(2) . ?
O00O C01T 1.38(2) . ?
O00O C022 1.46(2) . ?
F00P C02I 1.37(3) . ?
N00Q N00W 1.337(19) . ?
N00Q C027 1.40(2) . ?
O00R C01Z 1.335(18) . ?
O00R C02U 1.470(19) . ?
O00S C01W 1.364(19) . ?
O00S C03Z 1.434(12) . ?
O00T C01O 1.306(18) . ?
O00T C039 1.46(2) . ?
N1 C01H 1.410(19) . ?
F00V C02J 1.39(3) . ?
N00W C01D 1.348(19) . ?
Cl1 C048 1.71(2) . ?
N00Y N01B 1.30(2) . ?
N00Y C01D 1.38(2) . ?
F010 C03H 1.351(17) . ?
O011 C02S 1.38(2) . ?
O011 C03S 1.49(2) . ?
F012 C02Q 1.36(3) . ?
N013 N01L 1.292(18) . ?
N013 C01Z 1.365(19) . ?
N014 N01A 1.315(19) . ?
N014 C02V 1.38(2) . ?
C015 H015 0.9500 . ?
C015 C01P 1.35(2) . ?
C015 C01U 1.41(2) . ?
O016 C03F 1.416(18) . ?
O016 C03X 1.50(2) . ?
N017 N01G 1.290(19) . ?
N017 C01Z 1.342(19) . ?
N018 C01O 1.426(19) . ?
N018 N01S 1.275(19) . ?
C019 H01A 0.9900 . ?
C019 H01B 0.9900 . ?
C019 C01I 1.45(2) . ?
N01A C01O 1.316(19) . ?
N01B C027 1.35(2) . ?
C01C H01C 0.9900 . ?
C01C H01D 0.9900 . ?
C01C C01M 1.54(2) . ?
F01E C03N 1.337(17) . ?
C01F C01R 1.37(3) . ?
C01F C02G 1.37(3) . ?
C01F C03B 1.53(3) . ?
N01G C037 1.37(2) . ?
C01I C01X 1.43(3) . ?
C01I C03J 1.37(3) . ?
F01J C03V 1.347(17) . ?
C01K H01E 0.9900 . ?
C01K H01F 0.9900 . ?
C01K C01P 1.57(2) . ?
N01L C037 1.41(2) . ?
C01M C01U 1.40(2) . ?
C01M C023 1.36(2) . ?
C01N C01P 1.38(3) . ?
C01N C023 1.42(2) . ?
C01Q H01Q 0.9500 . ?
C01Q C01W 1.42(2) . ?
C01Q C028 1.42(2) . ?
C01R C02X 1.41(3) . ?
C01R C03S 1.52(3) . ?
N01S C02V 1.39(2) . ?
C01T C028 1.37(2) . ?
C01T C030 1.42(2) . ?
C01V H01G 0.9900 . ?
C01V H01H 0.9900 . ?
C01V C021 1.49(3) . ?
C01W C025 1.40(2) . ?
C01X H01X 0.9500 . ?
C01X C026 1.39(3) . ?
C01Y C020 1.37(3) . ?
C01Y C02Z 1.41(2) . ?
C01Y C035 1.50(2) . ?
C020 H020 0.9500 . ?
C020 C031 1.37(3) . ?
C021 C02M 1.37(3) . ?
C021 C036 1.45(3) . ?
C022 H02A 0.9900 . ?
C022 H02B 0.9900 . ?
C022 C03R 1.49(2) . ?
C023 H023 0.9500 . ?
C025 C030 1.38(2) . ?
C025 C039 1.54(2) . ?
C026 H026 0.9500 . ?
C026 C02Y 1.30(3) . ?
C028 C02U 1.50(2) . ?
C029 H029 0.9500 . ?
C029 C02R 1.28(3) . ?
C029 C02X 1.40(3) . ?
C02A C02H 1.40(2) . ?
C02B C038 1.3900 . ?
C02B C044 1.3900 . ?
C02B C03Z 1.492(12) . ?
C038 C03E 1.3900 . ?
C038 C03X 1.503(12) . ?
C03E H03E 0.9500 . ?
C03E C03I 1.3900 . ?
C03I H03I 0.9500 . ?
C03I C042 1.3900 . ?
C042 H042 0.9500 . ?
C042 C044 1.3900 . ?
C044 H044 0.9500 . ?
C02C C02P 1.39(2) . ?
C02C C031 1.39(3) . ?
C02C C041 1.54(2) . ?
C02D H02E 0.9500 . ?
C02D C02E 1.37(3) . ?
C02D C02M 1.37(2) . ?
C02E C03D 1.53(3) . ?
C02E C043 1.38(3) . ?
C02G H02G 0.9500 . ?
C02G C02R 1.42(3) . ?
C02I C02Q 1.41(3) . ?
C02I C02S 1.35(3) . ?
C02J C034 1.38(3) . ?
C02J C03M 1.39(3) . ?
C02K C02O 1.37(2) . ?
C02L H02L 0.9500 . ?
C02L C02T 1.40(3) . ?
C02M H02M 0.9500 . ?
O02N C03M 1.370(18) . ?
O02N C03P 1.411(14) . ?
C02P H02P 0.9500 . ?
C02P C02Z 1.34(3) . ?
C02Q C03M 1.37(3) . ?
C02R H02R 0.9500 . ?
C02S C034 1.40(4) . ?
C02T H02T 0.9500 . ?
C02U H02C 0.9900 . ?
C02U H02D 0.9900 . ?
C02W H02W 0.9500 . ?
C02W C032 1.31(3) . ?
C02X H02X 0.9500 . ?
C02Y H02Y 0.9500 . ?
C02Y C03W 1.47(3) . ?
C02Z H02Z 0.9500 . ?
C030 H030 0.9500 . ?
C031 H031 0.9500 . ?
C032 H032 0.9500 . ?
C033 H03A 0.9900 . ?
C033 H03B 0.9900 . ?
C033 O03K 1.452(13) . ?
C033 C046 1.533(14) . ?
C033 O3 0.86(3) . ?
C033 C5 1.12(5) . ?
C035 H03C 0.9900 . ?
C035 H03D 0.9900 . ?
C036 H036 0.9500 . ?
C036 C043 1.39(3) . ?
C039 H03F 0.9900 . ?
C039 H03G 0.9900 . ?
C03A H03 0.9500 . ?
C03A C03O 1.37(3) . ?
C03B H03O 0.9900 . ?
C03B H03P 0.9900 . ?
C03C H03H 0.9500 . ?
C03C C03L 1.43(3) . ?
C03C C03R 1.43(3) . ?
C03D H03R 0.9900 . ?
C03D H03S 0.9900 . ?
C03G H03Y 0.9500 . ?
C03G C03U 1.41(3) . ?
C03J C03P 1.524(14) . ?
C03J C03W 1.48(3) . ?
O03K C03T 1.348(13) . ?
O03K O3 1.01(4) . ?
O03K C5 1.25(4) . ?
C03L H03L 0.9500 . ?
C03L C03Q 1.37(3) . ?
C03O H1 0.9500 . ?
C03P H03T 0.9900 . ?
C03P H03U 0.9900 . ?
C03Q H03Q 0.9500 . ?
C03Q C045 1.32(3) . ?
C03R C046 1.46(3) . ?
C03S H03V 0.9900 . ?
C03S H03W 0.9900 . ?
C03T C03N 1.3900 . ?
C03T C03V 1.3900 . ?
C03T O3 1.378(14) . ?
C03N C02F 1.3900 . ?
C02F C03F 1.3900 . ?
C03F C03H 1.3900 . ?
C03H C03V 1.3900 . ?
C03U H03Z 0.9500 . ?
C03W H03X 0.9500 . ?
C03X H03J 0.9900 . ?
C03X H03K 0.9900 . ?
C03Z H03M 0.9900 . ?
C03Z H03N 0.9900 . ?
C040 H04C 0.9900 . ?
C040 H04D 0.9900 . ?
C040 C048 1.47(3) . ?
C041 H04A 0.9900 . ?
C041 H04B 0.9900 . ?
C043 H043 0.9500 . ?
C045 H045 0.9500 . ?
C045 C046 1.48(3) . ?
C046 C5 1.490(14) . ?
C048 H04E 0.9900 . ?
C048 H04F 0.9900 . ?
Cl2 C53 1.68(2) . ?
C38 H38A 0.9900 . ?
C38 H38B 0.9900 . ?
C38 C53 1.50(2) . ?
C38 Cl11 1.73(2) . ?
C53 H53A 0.9900 . ?
C53 H53B 0.9900 . ?
O3 C5 1.457(14) . ?
C5 H5A 0.9900 . ?
C5 H5B 0.9900 . ?

loop_
_geom_torsion_atom_site_label_1
_geom_torsion_atom_site_label_2
_geom_torsion_atom_site_label_3
_geom_torsion_atom_site_label_4
_geom_torsion
_geom_torsion_site_symmetry_1
_geom_torsion_site_symmetry_2
_geom_torsion_site_symmetry_3
_geom_torsion_site_symmetry_4
_geom_torsion_publ_flag
S001 C02K C02O S004 1(2) . . . . ?
S001 C02K C02O S005 179.2(11) . . . . ?
S002 C01V C021 C02M -1(3) . . . . ?
S002 C01V C021 C036 172.7(16) . . . . ?
S003 C02K C02O S004 -178.9(11) . . . . ?
S003 C02K C02O S005 -1(2) . . . . ?
S003 C02L C02T S001 -2(2) . . . . ?
S005 C03G C03U S004 -1(3) . . . . ?
S006 C03A C03O S00C 2(3) . . . . ?
S007 C02A C02H S006 1(2) . . . . ?
S007 C02A C02H S00C -179.1(11) . . . . ?
S007 C02W C032 S009 3(2) . . . . ?
S009 C02A C02H S006 177.4(11) . . . . ?
S009 C02A C02H S00C -2(2) . . . . ?
O00E C01K C01P C015 -31(2) . . . . ?
O00E C01K C01P C01N 150.6(16) . . . . ?
Cl00 C040 C048 Cl1 176(2) . . . . ?
O00G C01C C01M C01U 167.9(14) . . . . ?
O00G C01C C01M C023 -12(3) . . . . ?
N00J N1 C01H S002 -178.4(10) . . . . ?
N00J N1 C01H N00L 0(2) . . . . ?
N00K N00L C01H S002 178.3(11) . . . . ?
N00K N00L C01H N1 0(2) . . . . ?
N00L N00K C00Z O00E -178.1(12) . . . . ?
N00L N00K C00Z N00J 4(2) . . . . ?
F00M C02F C03F O016 -0.9(16) . . . . ?
F00M C02F C03F C03H 179.7(15) . . . . ?
O00N C019 C01I C01X -106(2) . . . . ?
O00N C019 C01I C03J 82(2) . . . . ?
O00N C01N C01P C015 -173.6(17) . . . . ?
O00N C01N C01P C01K 5(3) . . . . ?
O00N C01N C023 C01M 172.9(17) . . . . ?
O00O C01T C028 C01Q -174.2(15) . . . . ?
O00O C01T C028 C02U 1(3) . . . . ?
O00O C01T C030 C025 173.7(16) . . . . ?
O00O C022 C03R C03C -106.7(18) . . . . ?
O00O C022 C03R C046 81(2) . . . . ?
F00P C02I C02Q F012 -1(4) . . . . ?
F00P C02I C02Q C03M 176(2) . . . . ?
F00P C02I C02S O011 -3(4) . . . . ?
F00P C02I C02S C034 -176(2) . . . . ?
N00Q N00W C01D O00G 179.6(14) . . . . ?
N00Q N00W C01D N00Y 1(2) . . . . ?
O00S C01W C025 C030 -172.8(15) . . . . ?
O00S C01W C025 C039 7(2) . . . . ?
N1 N00J C00Z O00E 177.9(12) . . . . ?
N1 N00J C00Z N00K -4(2) . . . . ?
F00V C02J C034 F00I 0(4) . . . . ?
F00V C02J C034 C02S -178(2) . . . . ?
F00V C02J C03M O02N 12(4) . . . . ?
F00V C02J C03M C02Q 178(2) . . . . ?
N00W N00Q C027 S008 -178.2(12) . . . . ?
N00W N00Q C027 N01B 2(2) . . . . ?
N00Y N01B C027 S008 179.2(13) . . . . ?
N00Y N01B C027 N00Q -1(3) . . . . ?
C00Z O00E C01K C01P -78.7(18) . . . . ?
C00Z N00J N1 C01H 1.9(19) . . . . ?
C00Z N00K N00L C01H -1.8(19) . . . . ?
F010 C03H C03V F01J -4.1(17) . . . . ?
F010 C03H C03V C03T 179.5(16) . . . . ?
O011 C02S C034 F00I 6(3) . . . . ?
O011 C02S C034 C02J -176(2) . . . . ?
F012 C02Q C03M C02J 179(3) . . . . ?
F012 C02Q C03M O02N -12(4) . . . . ?
N013 N01L C037 S00A -176.4(11) . . . . ?
N013 N01L C037 N01G 12(2) . . . . ?
N014 N01A C01O O00T 179.0(14) . . . . ?
N014 N01A C01O N018 2(2) . . . . ?
O016 C03F C03H F010 1.1(17) . . . . ?
O016 C03F C03H C03V -179.4(15) . . . . ?
N017 N01G C037 S00A 178.1(12) . . . . ?
N017 N01G C037 N01L -10(2) . . . . ?
N018 N01S C02V S00B 174.5(12) . . . . ?
N018 N01S C02V N014 -10(2) . . . . ?
C019 O00N C01N C01P 157.1(17) . . . . ?
C019 O00N C01N C023 -22(3) . . . . ?
C019 C01I C01X C026 -178.0(18) . . . . ?
C019 C01I C03J C03P 8(3) . . . . ?
C019 C01I C03J C03W 179(2) . . . . ?
N01A N014 C02V S00B -175.4(12) . . . . ?
N01A N014 C02V N01S 10(2) . . . . ?
N01B N00Y C01D O00G -178.6(14) . . . . ?
N01B N00Y C01D N00W 0(2) . . . . ?
C01C O00G C01D N00W -4(2) . . . . ?
C01C O00G C01D N00Y 174.6(13) . . . . ?
C01C C01M C01U O00H 6(2) . . . . ?
C01C C01M C01U C015 -178.8(15) . . . . ?
C01C C01M C023 C01N -177.0(17) . . . . ?
C01D O00G C01C C01M -77.1(18) . . . . ?
C01D N00Y N01B C027 0(2) . . . . ?
F01E C03N C02F F00M 0.7(16) . . . . ?
F01E C03N C02F C03F -179.6(17) . . . . ?
C01F C01R C02X C029 3(3) . . . . ?
C01F C01R C03S O011 -94(2) . . . . ?
C01F C02G C02R C029 -2(3) . . . . ?
N01G N017 C01Z O00R -177.8(14) . . . . ?
N01G N017 C01Z N013 6(2) . . . . ?
C01H S002 C01V C021 76.8(16) . . . . ?
C01I C01X C026 C02Y 3(3) . . . . ?
C01I C03J C03P O02N -82(3) . . . . ?
C01I C03J C03W C02Y -5(4) . . . . ?
C01K O00E C00Z N00J 179.8(12) . . . . ?
C01K O00E C00Z N00K 1.3(19) . . . . ?
N01L N013 C01Z O00R 179.0(13) . . . . ?
N01L N013 C01Z N017 -4(2) . . . . ?
C01N O00N C019 C01I -136.0(18) . . . . ?
C01O O00T C039 C025 -81.2(16) . . . . ?
C01O N018 N01S C02V 6(2) . . . . ?
C01P C015 C01U O00H 172.6(16) . . . . ?
C01P C015 C01U C01M -2(2) . . . . ?
C01P C01N C023 C01M -6(3) . . . . ?
C01Q C01W C025 C030 3(3) . . . . ?
C01Q C01W C025 C039 -177.0(15) . . . . ?
C01Q C028 C02U O00R -36(3) . . . . ?
C01R C01F C02G C02R 1(3) . . . . ?
C01R C01F C03B O00H 93(2) . . . . ?
N01S N018 C01O O00T -179.3(13) . . . . ?
N01S N018 C01O N01A -2(2) . . . . ?
C01T O00O C022 C03R -143.7(16) . . . . ?
C01T C028 C02U O00R 148.8(17) . . . . ?
C01U O00H C03B C01F -166.3(16) . . . . ?
C01U C015 C01P C01K -179.8(16) . . . . ?
C01U C015 C01P C01N -1(3) . . . . ?
C01U C01M C023 C01N 3(3) . . . . ?
C01V S002 C01H N00L -4.0(15) . . . . ?
C01V S002 C01H N1 174.2(12) . . . . ?
C01V C021 C02M C02D 179(2) . . . . ?
C01V C021 C036 C043 -178(2) . . . . ?
C01W O00S C03Z C02B -163.6(16) . . . . ?
C01W C01Q C028 C01T -1(2) . . . . ?
C01W C01Q C028 C02U -176.2(17) . . . . ?
C01W C025 C030 C01T 2(2) . . . . ?
C01W C025 C039 O00T 166.7(14) . . . . ?
C01X C01I C03J C03P -163(2) . . . . ?
C01X C01I C03J C03W 8(3) . . . . ?
C01X C026 C02Y C03W -1(3) . . . . ?
C01Y C020 C031 C02C 2(3) . . . . ?
C01Z O00R C02U C028 -70(2) . . . . ?
C01Z N013 N01L C037 -4(2) . . . . ?
C01Z N017 N01G C037 2(2) . . . . ?
C020 C01Y C02Z C02P 4(3) . . . . ?
C020 C01Y C035 S00A 170.4(16) . . . . ?
C021 C036 C043 C02E -2(4) . . . . ?
C022 O00O C01T C028 159.0(16) . . . . ?
C022 O00O C01T C030 -21(2) . . . . ?
C022 C03R C046 C033 4(3) . . . . ?
C022 C03R C046 C045 177.8(18) . . . . ?
C022 C03R C046 C5 -47(3) . . . . ?
C023 C01M C01U O00H -173.7(16) . . . . ?
C023 C01M C01U C015 1(3) . . . . ?
C023 C01N C01P C015 5(3) . . . . ?
C023 C01N C01P C01K -176.1(17) . . . . ?
C026 C02Y C03W C03J 2(4) . . . . ?
C027 S008 C03D C02E 82.2(19) . . . . ?
C027 N00Q N00W C01D -2(2) . . . . ?
C028 C01Q C01W O00S 172.0(15) . . . . ?
C028 C01Q C01W C025 -4(2) . . . . ?
C028 C01T C030 C025 -7(3) . . . . ?
C02A S007 C02W C032 -5.1(18) . . . . ?
C02A S009 C032 C02W 1.4(19) . . . . ?
C02B C038 C03E C03I 0.0 . . . . ?
C02B C038 C03X O016 -80(2) . . . . ?
C038 C02B C044 C042 0.0 . . . . ?
C038 C02B C03Z O00S 94.7(19) . . . . ?
C038 C03E C03I C042 0.0 . . . . ?
C03E C038 C03X O016 104.4(19) . . . . ?
C03E C03I C042 C044 0.0 . . . . ?
C03I C042 C044 C02B 0.0 . . . . ?
C044 C02B C038 C03E 0.0 . . . . ?
C044 C02B C038 C03X -175.5(14) . . . . ?
C044 C02B C03Z O00S -89.4(18) . . . . ?
C02C C02P C02Z C01Y -3(3) . . . . ?
C02D C02E C03D S008 -128.8(19) . . . . ?
C02D C02E C043 C036 6(4) . . . . ?
C02E C02D C02M C021 -1(3) . . . . ?
C02G C01F C01R C02X -2(3) . . . . ?
C02G C01F C01R C03S -172.3(19) . . . . ?
C02G C01F C03B O00H -87(2) . . . . ?
C02H S006 C03A C03O 4(2) . . . . ?
C02H S00C C03O C03A -6.9(19) . . . . ?
C02I C02Q C03M C02J 2(4) . . . . ?
C02I C02Q C03M O02N 171(2) . . . . ?
C02I C02S C034 F00I -180(2) . . . . ?
C02I C02S C034 C02J -2(4) . . . . ?
C02K S001 C02T C02L 0.8(16) . . . . ?
C02K S003 C02L C02T 1.4(16) . . . . ?
C02L S003 C02K S001 -0.8(12) . . . . ?
C02L S003 C02K C02O 179.5(17) . . . . ?
C02M C021 C036 C043 -3(3) . . . . ?
C02M C02D C02E C03D -176(2) . . . . ?
C02M C02D C02E C043 -5(3) . . . . ?
C02O S004 C03U C03G -2(2) . . . . ?
C02O S005 C03G C03U 3(2) . . . . ?
C02P C02C C031 C020 -1(3) . . . . ?
C02P C02C C041 S00B -123.4(19) . . . . ?
C02Q C02I C02S O011 177(2) . . . . ?
C02Q C02I C02S C034 4(4) . . . . ?
C02R C029 C02X C01R -4(3) . . . . ?
C02S O011 C03S C01R 117(2) . . . . ?
C02S C02I C02Q F012 179(2) . . . . ?
C02S C02I C02Q C03M -4(4) . . . . ?
C02T S001 C02K S003 0.1(12) . . . . ?
C02T S001 C02K C02O 179.8(17) . . . . ?
C02U O00R C01Z N013 177.4(14) . . . . ?
C02U O00R C01Z N017 0(2) . . . . ?
C02V S00B C041 C02C 79.4(18) . . . . ?
C02V N014 N01A C01O -6(2) . . . . ?
C02W S007 C02A S009 5.8(12) . . . . ?
C02W S007 C02A C02H -177.3(16) . . . . ?
C02X C01R C03S O011 96(2) . . . . ?
C02X C029 C02R C02G 4(3) . . . . ?
C02Z C01Y C020 C031 -3(3) . . . . ?
C02Z C01Y C035 S00A -7(3) . . . . ?
C030 C01T C028 C01Q 6(3) . . . . ?
C030 C01T C028 C02U -178.7(18) . . . . ?
C030 C025 C039 O00T -14(2) . . . . ?
C031 C02C C02P C02Z 2(3) . . . . ?
C031 C02C C041 S00B 59(3) . . . . ?
C032 S009 C02A S007 -4.9(12) . . . . ?
C032 S009 C02A C02H 178.2(16) . . . . ?
C033 O03K C03T C03N -70(3) . . . . ?
C033 O03K C03T C03V 137.1(18) . . . . ?
C033 O03K C03T O3 -2(3) . . . . ?
C033 O03K O3 C03T 177(6) . . . . ?
C033 O03K O3 C5 25(5) . . . . ?
C033 O03K C5 C046 52(3) . . . . ?
C033 O03K C5 O3 -19(4) . . . . ?
C033 C046 C5 O03K -54(3) . . . . ?
C033 C046 C5 O3 -13(3) . . . . ?
C033 O3 C5 O03K 147(6) . . . . ?
C033 O3 C5 C046 21(4) . . . . ?
C034 C02J C03M O02N -166(3) . . . . ?
C034 C02J C03M C02Q 0(4) . . . . ?
C035 S00A C037 N01G -8.0(15) . . . . ?
C035 S00A C037 N01L -179.8(13) . . . . ?
C035 C01Y C020 C031 179(2) . . . . ?
C035 C01Y C02Z C02P -179(2) . . . . ?
C036 C021 C02M C02D 5(3) . . . . ?
C037 S00A C035 C01Y 81.2(18) . . . . ?
C039 O00T C01O N018 178.0(12) . . . . ?
C039 O00T C01O N01A 1(2) . . . . ?
C039 C025 C030 C01T -177.7(15) . . . . ?
C03A S006 C02H S00C -8.7(13) . . . . ?
C03A S006 C02H C02A 171.4(17) . . . . ?
C03B O00H C01U C015 12(2) . . . . ?
C03B O00H C01U C01M -173.1(16) . . . . ?
C03B C01F C01R C02X 177.1(16) . . . . ?
C03B C01F C01R C03S 7(3) . . . . ?
C03B C01F C02G C02R -177.9(17) . . . . ?
C03C C03L C03Q C045 -3(3) . . . . ?
C03C C03R C046 C033 -167.6(18) . . . . ?
C03C C03R C046 C045 6(3) . . . . ?
C03C C03R C046 C5 141(2) . . . . ?
C03D S008 C027 N00Q -3.8(17) . . . . ?
C03D S008 C027 N01B 176.1(15) . . . . ?
C03D C02E C043 C036 177(2) . . . . ?
C03G S005 C02O S004 -3.9(14) . . . . ?
C03G S005 C02O C02K 178.2(18) . . . . ?
C03J C01I C01X C026 -7(3) . . . . ?
O03K C033 C046 C03R -69(3) . . . . ?
O03K C033 C046 C045 118(3) . . . . ?
O03K C033 C046 C5 38(3) . . . . ?
O03K C033 O3 C03T -15(26) . . . . ?
O03K C033 O3 C5 -28(5) . . . . ?
O03K C033 C5 C046 -136(3) . . . . ?
O03K C033 C5 O3 22(4) . . . . ?
O03K C03T C03N F01E 30(2) . . . . ?
O03K C03T C03N C02F -149(2) . . . . ?
O03K C03T C03V F01J -19(2) . . . . ?
O03K C03T C03V C03H 157.3(16) . . . . ?
O03K C03T O3 C033 16(27) . . . . ?
O03K C03T O3 C5 27(3) . . . . ?
O03K O3 C5 C033 -147(6) . . . . ?
O03K O3 C5 C046 -127(4) . . . . ?
C03L C03C C03R C022 -173.8(16) . . . . ?
C03L C03C C03R C046 -1(3) . . . . ?
C03L C03Q C045 C046 9(4) . . . . ?
C03M C02J C034 F00I 178(2) . . . . ?
C03M C02J C034 C02S 0(4) . . . . ?
C03M O02N C03P C03J 177(2) . . . . ?
C03O S00C C02H S006 9.7(14) . . . . ?
C03O S00C C02H C02A -170.4(17) . . . . ?
C03P O02N C03M C02J -43(4) . . . . ?
C03P O02N C03M C02Q 151(3) . . . . ?
C03P C03J C03W C02Y 166(2) . . . . ?
C03Q C045 C046 C033 163(3) . . . . ?
C03Q C045 C046 C03R -10(4) . . . . ?
C03Q C045 C046 C5 -150(3) . . . . ?
C03R C03C C03L C03Q 0(3) . . . . ?
C03R C046 C5 C033 100(3) . . . . ?
C03R C046 C5 O03K 46(5) . . . . ?
C03R C046 C5 O3 88(4) . . . . ?
C03S O011 C02S C02I 50(3) . . . . ?
C03S O011 C02S C034 -136(2) . . . . ?
C03S C01R C02X C029 174.3(18) . . . . ?
C03T O03K O3 C033 -177(6) . . . . ?
C03T O03K O3 C5 -151(3) . . . . ?
C03T O03K C5 C033 62(4) . . . . ?
C03T O03K C5 C046 114(5) . . . . ?
C03T O03K C5 O3 43(3) . . . . ?
C03T C03N C02F F00M -179.7(15) . . . . ?
C03T C03N C02F C03F 0.0 . . . . ?
C03T O3 C5 C033 -177(7) . . . . ?
C03T O3 C5 O03K -30(3) . . . . ?
C03T O3 C5 C046 -156(3) . . . . ?
C03N C03T C03V F01J -176(2) . . . . ?
C03N C03T C03V C03H 0.0 . . . . ?
C03N C03T O3 C033 150(29) . . . . ?
C03N C03T O3 O03K 134(3) . . . . ?
C03N C03T O3 C5 162(3) . . . . ?
C03N C02F C03F O016 179.4(14) . . . . ?
C03N C02F C03F C03H 0.0 . . . . ?
C02F C03F C03H F010 -179.5(16) . . . . ?
C02F C03F C03H C03V 0.0 . . . . ?
C03F O016 C03X C038 117(2) . . . . ?
C03F C03H C03V F01J 176.4(17) . . . . ?
C03F C03H C03V C03T 0.0 . . . . ?
C03V C03T C03N F01E 179.6(17) . . . . ?
C03V C03T C03N C02F 0.0 . . . . ?
C03V C03T O3 C033 -42(31) . . . . ?
C03V C03T O3 O03K -59(4) . . . . ?
C03V C03T O3 C5 -31(5) . . . . ?
C03U S004 C02O S005 3.7(15) . . . . ?
C03U S004 C02O C02K -178.4(19) . . . . ?
C03W C03J C03P O02N 108(3) . . . . ?
C03X O016 C03F C02F -137.8(15) . . . . ?
C03X O016 C03F C03H 42(2) . . . . ?
C03X C038 C03E C03I 175.8(13) . . . . ?
C03Z O00S C01W C01Q 10(2) . . . . ?
C03Z O00S C01W C025 -174.2(17) . . . . ?
C03Z C02B C038 C03E 175.7(13) . . . . ?
C03Z C02B C038 C03X 0.3(16) . . . . ?
C03Z C02B C044 C042 -176.2(11) . . . . ?
C041 S00B C02V N014 -3.6(15) . . . . ?
C041 S00B C02V N01S 171.6(12) . . . . ?
C041 C02C C02P C02Z -176(2) . . . . ?
C041 C02C C031 C020 176(2) . . . . ?
C043 C02E C03D S008 61(3) . . . . ?
C045 C046 C5 C033 -124(3) . . . . ?
C045 C046 C5 O03K -178(4) . . . . ?
C045 C046 C5 O3 -137(3) . . . . ?
C046 C033 O03K C03T 175(2) . . . . ?
C046 C033 O03K O3 172(6) . . . . ?
C046 C033 O03K C5 -42(3) . . . . ?
C046 C033 O3 O03K -16(12) . . . . ?
C046 C033 O3 C03T -31(37) . . . . ?
C046 C033 O3 C5 -44(8) . . . . ?
C046 C033 C5 O03K 136(3) . . . . ?
C046 C033 C5 O3 159(5) . . . . ?
Cl11 C38 C53 Cl2 173(2) . . . . ?
O3 C033 O03K C03T 3(5) . . . . ?
O3 C033 O03K C5 146(7) . . . . ?
O3 C033 C046 C03R -58(10) . . . . ?
O3 C033 C046 C045 130(10) . . . . ?
O3 C033 C046 C5 49(9) . . . . ?
O3 C033 C5 O03K -22(4) . . . . ?
O3 C033 C5 C046 -159(5) . . . . ?
O3 O03K C03T C03N -68(4) . . . . ?
O3 O03K C03T C03V 139(3) . . . . ?
O3 O03K C5 C033 19(4) . . . . ?
O3 O03K C5 C046 72(4) . . . . ?
O3 C03T C03N F01E -11(2) . . . . ?
O3 C03T C03N C02F 169(2) . . . . ?
O3 C03T C03V F01J 18(3) . . . . ?
O3 C03T C03V C03H -166(3) . . . . ?
C5 C033 O03K C03T -143(3) . . . . ?
C5 C033 O03K O3 -146(7) . . . . ?
C5 C033 C046 C03R -107(4) . . . . ?
C5 C033 C046 C045 81(4) . . . . ?
C5 C033 O3 O03K 28(5) . . . . ?
C5 C033 O3 C03T 13(30) . . . . ?
C5 O03K C03T C03N -113(4) . . . . ?
C5 O03K C03T C03V 94(4) . . . . ?
C5 O03K C03T O3 -45(4) . . . . ?
C5 O03K O3 C033 -25(5) . . . . ?
C5 O03K O3 C03T 151(3) . . . . ?

loop_
_twin_individual_id
_twin_individual_mass_fraction_refined
1 0.872(3)
2 0.128(3)
